data_4514643
loop_
_publ_author_name
'Moroz, Ilia B.'
'Lund, Alicia'
'Kaushik, Monu'
'Severy, Laurent'
'Gajan, David'
'Fedorov, Alexey'
'Lesage, Anne'
'Cop\'eret, Christophe'

_publ_section_title
;
 Specific Localization of Aluminum Sites Favors Ethene-to-Propene
 Conversion on (Al)MCM-41-Supported Ni(II) Single Sites
;
_journal_issue 8
_journal_name_full 'ACS Catalysis'
_journal_page_first 7476
_journal_paper_doi 10.1021/acscatal.9b01903
_journal_volume 9
_journal_year 2019
_chemical_formula_moiety '2(C48 H108 Ni2 O16 Si4), C7 H8'
_chemical_formula_sum 'C103 H224 Ni4 O32 Si8'
_chemical_formula_weight 2434.37
_space_group_crystal_system monoclinic
_space_group_IT_number 14
_space_group_name_Hall '-P 2ybc'
_space_group_name_H-M_alt 'P 1 21/c 1'
_symmetry_space_group_name_Hall '-P 2ybc'
_symmetry_space_group_name_H-M 'P 1 21/c 1'
_atom_sites_solution_hydrogens geom
_atom_sites_solution_primary dual
_audit_creation_date 2019-03-22
_audit_creation_method
;
Olex2 1.2
(compiled 2018.05.29 svn.r3508 for OlexSys, GUI svn.r5506)
;
_cell_angle_alpha 90
_cell_angle_beta 106.288(2)
_cell_angle_gamma 90
_cell_formula_units_Z 4
_cell_length_a 24.2076(4)
_cell_length_b 27.0780(3)
_cell_length_c 21.5320(3)
_cell_measurement_reflns_used 36197
_cell_measurement_temperature 103(1)
_cell_measurement_theta_max 32.1090
_cell_measurement_theta_min 1.7610
_cell_volume 13547.6(4)
_computing_cell_refinement 'CrysAlisPro 1.171.40.16b (Rigaku OD, 2018)'
_computing_data_collection 'CrysAlisPro 1.171.40.16b (Rigaku OD, 2018)'
_computing_data_reduction 'CrysAlisPro 1.171.40.16b (Rigaku OD, 2018)'
_computing_molecular_graphics 'Olex2 (Dolomanov et al., 2009)'
_computing_publication_material 'Olex2 (Dolomanov et al., 2009)'
_computing_structure_refinement 'XL (Sheldrick, 2008)'
_computing_structure_solution 'XS (Sheldrick, 2008)'
_diffrn_ambient_environment N~2~
_diffrn_ambient_temperature 103(1)
_diffrn_detector 'CCD plate'
_diffrn_detector_area_resol_mean 16.0839
_diffrn_detector_type Sapphire3
_diffrn_measured_fraction_theta_full 1.000
_diffrn_measured_fraction_theta_max 0.915
_diffrn_measurement_details
;
List of Runs (angles in degrees, time in seconds):

  # Type    Start    End  Width  t~exp~   \w     \q     \k     \f   Frames
--------------------------------------------------------------------------
  1  \w    -38.00   8.00   1.00    7.00    --  -26.54 -87.00  78.00   46
  2  \w    -86.00  -8.00   1.00    7.00    --  -26.54 -57.00 150.00   78
  3  \w    -87.00  36.00   1.00    7.00    --  -26.54   0.00   0.00  123
  4  \w    -42.00  89.00   1.00    7.00    --   27.01   0.00  60.00  131
  5  \w    -95.00 -43.00   1.00    7.00    --  -26.54 -57.00-120.00   52
  6  \w   -103.00 -32.00   1.00    7.00    --  -26.54 179.00 -60.00   71
;
_diffrn_measurement_device 'four-circle diffractometer'
_diffrn_measurement_device_type 'Xcalibur, Sapphire3'
_diffrn_measurement_method '\w scans'
_diffrn_orient_matrix_type 'CrysAlisPro convention (1999,Acta A55,543-557)'
_diffrn_orient_matrix_UB_11 -0.0087459000
_diffrn_orient_matrix_UB_12 -0.0170517000
_diffrn_orient_matrix_UB_13 0.0204148000
_diffrn_orient_matrix_UB_21 -0.0227078000
_diffrn_orient_matrix_UB_22 0.0160707000
_diffrn_orient_matrix_UB_23 0.0015812000
_diffrn_orient_matrix_UB_31 -0.0184385000
_diffrn_orient_matrix_UB_32 -0.0116847000
_diffrn_orient_matrix_UB_33 -0.0275485000
_diffrn_radiation_monochromator graphite
_diffrn_radiation_probe x-ray
_diffrn_radiation_type MoK\a
_diffrn_radiation_wavelength 0.71073
_diffrn_reflns_av_R_equivalents 0.0439
_diffrn_reflns_av_unetI/netI 0.0513
_diffrn_reflns_Laue_measured_fraction_full 1.000
_diffrn_reflns_Laue_measured_fraction_max 0.915
_diffrn_reflns_limit_h_max 36
_diffrn_reflns_limit_h_min -36
_diffrn_reflns_limit_k_max 41
_diffrn_reflns_limit_k_min -41
_diffrn_reflns_limit_l_max 31
_diffrn_reflns_limit_l_min -31
_diffrn_reflns_number 170290
_diffrn_reflns_point_group_measured_fraction_full 1.000
_diffrn_reflns_point_group_measured_fraction_max 0.915
_diffrn_reflns_theta_full 25.242
_diffrn_reflns_theta_max 32.601
_diffrn_reflns_theta_min 1.670
_diffrn_source 'fine-focus sealed X-ray tube'
_diffrn_source_type 'Enhance (Mo) X-ray Source'
_exptl_absorpt_coefficient_mu 0.683
_exptl_absorpt_correction_T_max 1.00000
_exptl_absorpt_correction_T_min 0.82549
_exptl_absorpt_correction_type multi-scan
_exptl_absorpt_process_details
;
CrysAlisPro 1.171.40.16b (Rigaku Oxford Diffraction, 2018)
Empirical absorption correction using spherical harmonics,
 implemented in SCALE3 ABSPACK scaling algorithm.
;
_exptl_crystal_colour 'clear violet'
_exptl_crystal_colour_lustre clear
_exptl_crystal_colour_primary violet
_exptl_crystal_density_diffrn 1.194
_exptl_crystal_description block
_exptl_crystal_F_000 5288
_exptl_crystal_size_max 0.9728
_exptl_crystal_size_mid 0.8217
_exptl_crystal_size_min 0.6536
_refine_diff_density_max 0.823
_refine_diff_density_min -0.477
_refine_diff_density_rms 0.068
_refine_ls_extinction_method none
_refine_ls_goodness_of_fit_ref 1.025
_refine_ls_hydrogen_treatment constr
_refine_ls_matrix_type full
_refine_ls_number_parameters 1472
_refine_ls_number_reflns 45223
_refine_ls_number_restraints 90
_refine_ls_restrained_S_all 1.025
_refine_ls_R_factor_all 0.0764
_refine_ls_R_factor_gt 0.0443
_refine_ls_shift/su_max 0.004
_refine_ls_shift/su_mean 0.000
_refine_ls_structure_factor_coef Fsqd
_refine_ls_weighting_details 'w=1/[\s^2^(Fo^2^)+(0.0351P)^2^+5.5285P] where P=(Fo^2^+2Fc^2^)/3'
_refine_ls_weighting_scheme calc
_refine_ls_wR_factor_gt 0.0847
_refine_ls_wR_factor_ref 0.0948
_reflns_Friedel_coverage 0.000
_reflns_number_gt 32559
_reflns_number_total 45223
_reflns_threshold_expression 'I > 2\s(I)'
_cod_data_source_file cs9b01903_si_002.cif
_cod_data_source_block af-i-092
_cod_database_code 4514643
_shelx_shelxl_version_number 2018/3
_chemical_oxdiff_formula 'Ni2 Si4 O16 C55 H116'
_shelx_space_group_comment
;
The symmetry employed for this shelxl refinement is uniquely defined
by the following loop, which should always be used as a source of
symmetry information in preference to the above space-group names.
They are only intended as comments.
;
_shelx_estimated_absorpt_t_max 0.664
_shelx_estimated_absorpt_t_min 0.556
_reflns_odcompleteness_completeness 99.97
_reflns_odcompleteness_iscentric 1
_reflns_odcompleteness_theta 30.44
_olex2_refinement_description
;
1. Fixed Uiso
 At 1.2 times of:
  All C(H) groups
 At 1.5 times of:
  All C(H,H,H) groups
2. Rigid body (RIGU) restrains
 C1A, C2A, C3A, C4A, C5A, C6A, C7A, C1, C2, C3, C4, C5, C6, C7
 with sigma for 1-2 distances of 0.004 and sigma for 1-3 distances of 0.004
3. Others
 Sof(C1)=Sof(H1A)=Sof(H1B)=Sof(H1C)=Sof(C2)=Sof(C3)=Sof(H3)=Sof(C4)=Sof(H4)=
 Sof(C5)=Sof(H5)=Sof(C6)=Sof(H6)=Sof(C7)=Sof(H7)=1-FVAR(1)
 Sof(C1A)=Sof(H1AA)=Sof(H1AB)=Sof(H1AC)=Sof(C2A)=Sof(C3A)=Sof(H3A)=Sof(C4A)=
 Sof(H4A)=Sof(C5A)=Sof(H5A)=Sof(C6A)=Sof(H6A)=Sof(C7A)=Sof(H7A)=FVAR(1)
 Sof(C104)=Sof(H10D)=Sof(H10E)=Sof(H10F)=Sof(C105)=Sof(C106)=Sof(H10G)=
 Sof(H10H)=Sof(H10I)=Sof(C107)=Sof(H10J)=Sof(H10K)=Sof(H10L)=1-FVAR(2)
 Sof(C52)=Sof(C53)=Sof(H53A)=Sof(H53B)=Sof(H53C)=Sof(C54)=Sof(H54A)=Sof(H54B)=
 Sof(H54C)=Sof(C55)=Sof(H55A)=Sof(H55B)=Sof(H55C)=FVAR(2)
4.a Free rotating group:
 C1A(C2A,C3A,C4A,C5A,C6A,C7A), C1(C2,C3,C4,C5,C6,C7)
4.b Aromatic/amide H refined with riding coordinates:
 C3A(H3A), C4A(H4A), C5A(H5A), C6A(H6A), C7A(H7A), C3(H3), C4(H4), C5(H5),
 C6(H6), C7(H7)
4.c Idealised Me refined as rotating group:
 C9(H9A,H9B,H9C), C10(H10A,H10B,H10C), C11(H11A,H11B,H11C), C13(H13A,H13B,
 H13C), C14(H14A,H14B,H14C), C15(H15A,H15B,H15C), C17(H17A,H17B,H17C), C18(H18A,
 H18B,H18C), C19(H19A,H19B,H19C), C21(H21A,H21B,H21C), C22(H22A,H22B,H22C),
 C23(H23A,H23B,H23C), C25(H25A,H25B,H25C), C26(H26A,H26B,H26C), C27(H27A,H27B,
 H27C), C29(H29A,H29B,H29C), C30(H30A,H30B,H30C), C31(H31A,H31B,H31C), C33(H33A,
 H33B,H33C), C34(H34A,H34B,H34C), C35(H35A,H35B,H35C), C37(H37A,H37B,H37C),
 C38(H38A,H38B,H38C), C39(H39A,H39B,H39C), C41(H41A,H41B,H41C), C42(H42A,H42B,
 H42C), C43(H43A,H43B,H43C), C45(H45A,H45B,H45C), C46(H46A,H46B,H46C), C47(H47A,
 H47B,H47C), C49(H49A,H49B,H49C), C50(H50A,H50B,H50C), C51(H51A,H51B,H51C),
 C53(H53A,H53B,H53C), C54(H54A,H54B,H54C), C55(H55A,H55B,H55C), C104(H10D,H10E,
 H10F), C106(H10G,H10H,H10I), C107(H10J,H10K,H10L), C1A(H1AA,H1AB,H1AC), C1(H1A,
 H1B,H1C), C57(H57A,H57B,H57C), C58(H58A,H58B,H58C), C59(H59A,H59B,H59C),
 C61(H61A,H61B,H61C), C62(H62A,H62B,H62C), C63(H63A,H63B,H63C), C65(H65A,H65B,
 H65C), C66(H66A,H66B,H66C), C67(H67A,H67B,H67C), C69(H69A,H69B,H69C), C70(H70A,
 H70B,H70C), C71(H71A,H71B,H71C), C73(H73A,H73B,H73C), C74(H74A,H74B,H74C),
 C75(H75A,H75B,H75C), C77(H77A,H77B,H77C), C78(H78A,H78B,H78C), C79(H79A,H79B,
 H79C), C81(H81A,H81B,H81C), C82(H82A,H82B,H82C), C83(H83A,H83B,H83C), C85(H85A,
 H85B,H85C), C86(H86A,H86B,H86C), C87(H87A,H87B,H87C), C89(H89A,H89B,H89C),
 C90(H90A,H90B,H90C), C91(H91A,H91B,H91C), C93(H93A,H93B,H93C), C94(H94A,H94B,
 H94C), C95(H95A,H95B,H95C), C97(H97A,H97B,H97C), C98(H98A,H98B,H98C), C99(H99A,
 H99B,H99C), C101(H10M,H10N,H10O), C102(H10P,H10Q,H10R), C103(H10S,H10T,H10U)
;
_olex2_exptl_crystal_mounting_method tip-mounted
_olex2_submission_special_instructions 'No special instructions were received'
_oxdiff_exptl_absorpt_empirical_details
;
Empirical correction (ABSPACK) includes:
- Absorption correction using spherical harmonics
- Frame scaling
;
_oxdiff_exptl_absorpt_empirical_full_max 1.182
_oxdiff_exptl_absorpt_empirical_full_min 0.835

loop_
_space_group_symop_operation_xyz
'x, y, z'
'-x, y+1/2, -z+1/2'
'-x, -y, -z'
'x, -y-1/2, z-1/2'

loop_
_atom_site_label
_atom_site_type_symbol
_atom_site_fract_x
_atom_site_fract_y
_atom_site_fract_z
_atom_site_U_iso_or_equiv
_atom_site_adp_type
_atom_site_occupancy
_atom_site_site_symmetry_order
_atom_site_calc_flag
_atom_site_refinement_flags_posn
_atom_site_refinement_flags_adp
_atom_site_refinement_flags_occupancy
_atom_site_disorder_assembly
_atom_site_disorder_group
Ni3 Ni 0.42821(2) 0.44100(2) 0.24101(2) 0.01727(4) Uani 1 1 d . . . . .
Ni4 Ni 0.39417(2) 0.33881(2) 0.19509(2) 0.01591(4) Uani 1 1 d . . . . .
Si7 Si 0.31256(2) 0.23756(2) 0.17729(2) 0.01619(9) Uani 1 1 d . . . . .
Si8 Si 0.37787(2) 0.53411(2) 0.23406(2) 0.01666(9) Uani 1 1 d . . . . .
Si11 Si 0.46970(2) 0.37152(2) 0.33934(2) 0.01846(9) Uani 1 1 d . . . . .
Si12 Si 0.45684(2) 0.38153(2) 0.12072(2) 0.02047(9) Uani 1 1 d . . . . .
O17 O 0.45944(5) 0.32461(4) 0.15028(6) 0.0247(3) Uani 1 1 d . . . . .
O18 O 0.52144(5) 0.40298(5) 0.13960(6) 0.0282(3) Uani 1 1 d . . . . .
O19 O 0.41486(5) 0.40380(4) 0.15968(5) 0.0181(2) Uani 1 1 d . . . . .
O20 O 0.43204(5) 0.38291(5) 0.04322(6) 0.0291(3) Uani 1 1 d . . . . .
O21 O 0.33723(5) 0.48411(4) 0.21682(6) 0.0205(2) Uani 1 1 d . . . . .
O22 O 0.43939(5) 0.50951(4) 0.24298(6) 0.0203(2) Uani 1 1 d . . . . .
O23 O 0.36031(5) 0.57707(4) 0.17931(6) 0.0211(2) Uani 1 1 d . . . . .
O24 O 0.36559(5) 0.55823(4) 0.29820(6) 0.0215(2) Uani 1 1 d . . . . .
O25 O 0.45645(5) 0.37908(5) 0.40801(6) 0.0254(3) Uani 1 1 d . . . . .
O26 O 0.50962(5) 0.32302(4) 0.34541(6) 0.0263(3) Uani 1 1 d . . . . .
O27 O 0.41387(5) 0.37367(4) 0.27772(5) 0.0182(2) Uani 1 1 d . . . . .
O28 O 0.50384(5) 0.41924(4) 0.31820(6) 0.0214(2) Uani 1 1 d . . . . .
O29 O 0.33992(5) 0.29089(4) 0.18094(6) 0.0227(2) Uani 1 1 d . . . . .
O30 O 0.36396(5) 0.19895(4) 0.21066(6) 0.0210(2) Uani 1 1 d . . . . .
O31 O 0.26031(5) 0.23548(4) 0.21162(5) 0.0195(2) Uani 1 1 d . . . . .
O32 O 0.28458(5) 0.21766(4) 0.10366(6) 0.0219(2) Uani 1 1 d . . . . .
C8 C 0.37658(7) 0.58289(6) 0.12049(8) 0.0224(3) Uani 1 1 d . . . . .
C9 C 0.36485(8) 0.53514(7) 0.08202(9) 0.0309(4) Uani 1 1 d . . . . .
H9A H 0.388122 0.508524 0.107253 0.046 Uiso 1 1 calc GR . . . .
H9B H 0.374899 0.539360 0.041305 0.046 Uiso 1 1 calc GR . . . .
H9C H 0.323962 0.526735 0.072682 0.046 Uiso 1 1 calc GR . . . .
C10 C 0.43993(8) 0.59707(7) 0.13740(10) 0.0296(4) Uani 1 1 d . . . . .
H10A H 0.446047 0.627904 0.162217 0.044 Uiso 1 1 calc GR . . . .
H10B H 0.451274 0.601648 0.097518 0.044 Uiso 1 1 calc GR . . . .
H10C H 0.463234 0.570775 0.163338 0.044 Uiso 1 1 calc GR . . . .
C11 C 0.33974(8) 0.62475(8) 0.08363(10) 0.0334(4) Uani 1 1 d . . . . .
H11A H 0.299026 0.615519 0.073344 0.050 Uiso 1 1 calc GR . . . .
H11B H 0.350026 0.631046 0.043449 0.050 Uiso 1 1 calc GR . . . .
H11C H 0.346425 0.654648 0.110342 0.050 Uiso 1 1 calc GR . . . .
C12 C 0.39256(8) 0.60087(6) 0.33466(9) 0.0250(4) Uani 1 1 d . . . . .
C13 C 0.45721(8) 0.59988(8) 0.34364(11) 0.0369(5) Uani 1 1 d . . . . .
H13A H 0.473240 0.568924 0.364728 0.055 Uiso 1 1 calc GR . . . .
H13B H 0.475274 0.627850 0.370641 0.055 Uiso 1 1 calc GR . . . .
H13C H 0.464737 0.602212 0.301324 0.055 Uiso 1 1 calc GR . . . .
C14 C 0.36690(9) 0.64773(7) 0.29900(10) 0.0321(4) Uani 1 1 d . . . . .
H14A H 0.375950 0.649338 0.257444 0.048 Uiso 1 1 calc GR . . . .
H14B H 0.383181 0.676613 0.325196 0.048 Uiso 1 1 calc GR . . . .
H14C H 0.325043 0.647413 0.291393 0.048 Uiso 1 1 calc GR . . . .
C15 C 0.37843(11) 0.59799(8) 0.39886(10) 0.0441(6) Uani 1 1 d . . . . .
H15A H 0.336581 0.596871 0.391122 0.066 Uiso 1 1 calc GR . . . .
H15B H 0.393912 0.627134 0.424945 0.066 Uiso 1 1 calc GR . . . .
H15C H 0.395673 0.568118 0.422007 0.066 Uiso 1 1 calc GR . . . .
C16 C 0.27620(7) 0.47546(7) 0.20439(9) 0.0262(4) Uani 1 1 d . . . . .
C17 C 0.26321(9) 0.46507(10) 0.26785(10) 0.0458(6) Uani 1 1 d . . . . .
H17A H 0.284423 0.435654 0.287904 0.069 Uiso 1 1 calc GR . . . .
H17B H 0.221827 0.459417 0.259925 0.069 Uiso 1 1 calc GR . . . .
H17C H 0.274968 0.493422 0.296850 0.069 Uiso 1 1 calc GR . . . .
C18 C 0.24263(9) 0.52005(10) 0.17244(14) 0.0577(8) Uani 1 1 d . . . . .
H18A H 0.253051 0.548643 0.201258 0.087 Uiso 1 1 calc GR . . . .
H18B H 0.201331 0.513498 0.163607 0.087 Uiso 1 1 calc GR . . . .
H18C H 0.251704 0.526953 0.131712 0.087 Uiso 1 1 calc GR . . . .
C19 C 0.26332(10) 0.43082(10) 0.16025(12) 0.0523(7) Uani 1 1 d . . . . .
H19A H 0.274662 0.437697 0.120845 0.078 Uiso 1 1 calc GR . . . .
H19B H 0.222022 0.423598 0.148775 0.078 Uiso 1 1 calc GR . . . .
H19C H 0.284956 0.402304 0.182568 0.078 Uiso 1 1 calc GR . . . .
C20 C 0.22944(7) 0.22552(7) 0.05802(8) 0.0242(4) Uani 1 1 d . . . . .
C21 C 0.18681(8) 0.18942(8) 0.07288(10) 0.0342(5) Uani 1 1 d . . . . .
H21A H 0.200021 0.155544 0.069695 0.051 Uiso 1 1 calc GR . . . .
H21B H 0.148957 0.194068 0.041751 0.051 Uiso 1 1 calc GR . . . .
H21C H 0.183969 0.195345 0.116774 0.051 Uiso 1 1 calc GR . . . .
C22 C 0.20915(8) 0.27834(7) 0.06187(10) 0.0342(4) Uani 1 1 d . . . . .
H22A H 0.204077 0.284271 0.104838 0.051 Uiso 1 1 calc GR . . . .
H22B H 0.172411 0.283415 0.028860 0.051 Uiso 1 1 calc GR . . . .
H22C H 0.237885 0.301333 0.054403 0.051 Uiso 1 1 calc GR . . . .
C23 C 0.23788(9) 0.21521(9) -0.00812(9) 0.0386(5) Uani 1 1 d . . . . .
H23A H 0.266127 0.238429 -0.016246 0.058 Uiso 1 1 calc GR . . . .
H23B H 0.201142 0.219220 -0.041480 0.058 Uiso 1 1 calc GR . . . .
H23C H 0.251827 0.181341 -0.009278 0.058 Uiso 1 1 calc GR . . . .
C24 C 0.36646(7) 0.14593(6) 0.20936(9) 0.0246(4) Uani 1 1 d . . . . .
C25 C 0.37578(9) 0.12958(7) 0.14522(10) 0.0326(4) Uani 1 1 d . . . . .
H25A H 0.343589 0.141010 0.109425 0.049 Uiso 1 1 calc GR . . . .
H25B H 0.377981 0.093461 0.144164 0.049 Uiso 1 1 calc GR . . . .
H25C H 0.411764 0.143760 0.140895 0.049 Uiso 1 1 calc GR . . . .
C26 C 0.41873(9) 0.13194(8) 0.26476(10) 0.0366(5) Uani 1 1 d . . . . .
H26A H 0.453223 0.147365 0.258030 0.055 Uiso 1 1 calc GR . . . .
H26B H 0.423350 0.095967 0.266128 0.055 Uiso 1 1 calc GR . . . .
H26C H 0.413250 0.143495 0.305755 0.055 Uiso 1 1 calc GR . . . .
C27 C 0.31219(8) 0.12312(7) 0.21939(11) 0.0349(5) Uani 1 1 d . . . . .
H27A H 0.306573 0.135212 0.260087 0.052 Uiso 1 1 calc GR . . . .
H27B H 0.316046 0.087083 0.221168 0.052 Uiso 1 1 calc GR . . . .
H27C H 0.278989 0.132370 0.183381 0.052 Uiso 1 1 calc GR . . . .
C28 C 0.25660(7) 0.25683(6) 0.27147(9) 0.0232(3) Uani 1 1 d . . . . .
C29 C 0.21380(9) 0.22530(8) 0.29339(11) 0.0406(5) Uani 1 1 d . . . . .
H29A H 0.176230 0.226810 0.260957 0.061 Uiso 1 1 calc GR . . . .
H29B H 0.210226 0.237694 0.334849 0.061 Uiso 1 1 calc GR . . . .
H29C H 0.227295 0.191016 0.298531 0.061 Uiso 1 1 calc GR . . . .
C30 C 0.31509(8) 0.25562(8) 0.32227(9) 0.0331(4) Uani 1 1 d . . . . .
H30A H 0.329709 0.221680 0.327366 0.050 Uiso 1 1 calc GR . . . .
H30B H 0.310921 0.267554 0.363689 0.050 Uiso 1 1 calc GR . . . .
H30C H 0.342152 0.276869 0.308337 0.050 Uiso 1 1 calc GR . . . .
C31 C 0.23520(10) 0.30949(8) 0.25918(11) 0.0406(5) Uani 1 1 d . . . . .
H31A H 0.262721 0.328917 0.243514 0.061 Uiso 1 1 calc GR . . . .
H31B H 0.231356 0.323921 0.299494 0.061 Uiso 1 1 calc GR . . . .
H31C H 0.197678 0.309690 0.226563 0.061 Uiso 1 1 calc GR . . . .
C32 C 0.52341(8) 0.28239(7) 0.39114(10) 0.0316(4) Uani 1 1 d . . . . .
C33 C 0.56345(11) 0.24887(8) 0.36708(13) 0.0512(6) Uani 1 1 d . . . . .
H33A H 0.543082 0.235909 0.324288 0.077 Uiso 1 1 calc GR . . . .
H33B H 0.575906 0.221370 0.397368 0.077 Uiso 1 1 calc GR . . . .
H33C H 0.597159 0.267730 0.364082 0.077 Uiso 1 1 calc GR . . . .
C34 C 0.55421(10) 0.30169(9) 0.45795(11) 0.0452(6) Uani 1 1 d . . . . .
H34A H 0.589007 0.319497 0.456251 0.068 Uiso 1 1 calc GR . . . .
H34B H 0.564859 0.273937 0.488161 0.068 Uiso 1 1 calc GR . . . .
H34C H 0.528694 0.324129 0.472645 0.068 Uiso 1 1 calc GR . . . .
C35 C 0.46849(10) 0.25543(8) 0.39061(13) 0.0461(6) Uani 1 1 d . . . . .
H35A H 0.443620 0.277303 0.407151 0.069 Uiso 1 1 calc GR . . . .
H35B H 0.477855 0.226021 0.418100 0.069 Uiso 1 1 calc GR . . . .
H35C H 0.448439 0.245497 0.346244 0.069 Uiso 1 1 calc GR . . . .
C36 C 0.56339(7) 0.43675(7) 0.34450(10) 0.0276(4) Uani 1 1 d . . . . .
C37 C 0.57707(9) 0.44013(9) 0.41732(10) 0.0417(5) Uani 1 1 d . . . . .
H37A H 0.549455 0.462241 0.428862 0.063 Uiso 1 1 calc GR . . . .
H37B H 0.616109 0.453126 0.435087 0.063 Uiso 1 1 calc GR . . . .
H37C H 0.574524 0.407208 0.435227 0.063 Uiso 1 1 calc GR . . . .
C38 C 0.60278(8) 0.40056(8) 0.32349(11) 0.0359(5) Uani 1 1 d . . . . .
H38A H 0.601581 0.368521 0.344247 0.054 Uiso 1 1 calc GR . . . .
H38B H 0.642272 0.413255 0.336318 0.054 Uiso 1 1 calc GR . . . .
H38C H 0.589846 0.396593 0.276380 0.054 Uiso 1 1 calc GR . . . .
C39 C 0.56604(8) 0.48710(7) 0.31501(12) 0.0396(5) Uani 1 1 d . . . . .
H39A H 0.554502 0.484313 0.267737 0.059 Uiso 1 1 calc GR . . . .
H39B H 0.605435 0.499876 0.329841 0.059 Uiso 1 1 calc GR . . . .
H39C H 0.539892 0.509720 0.328357 0.059 Uiso 1 1 calc GR . . . .
C40 C 0.41305(8) 0.40630(7) 0.42846(9) 0.0275(4) Uani 1 1 d . . . . .
C41 C 0.40388(9) 0.45690(7) 0.39733(10) 0.0337(4) Uani 1 1 d . . . . .
H41A H 0.440796 0.474293 0.406503 0.051 Uiso 1 1 calc GR . . . .
H41B H 0.377191 0.475842 0.414888 0.051 Uiso 1 1 calc GR . . . .
H41C H 0.387711 0.453324 0.350432 0.051 Uiso 1 1 calc GR . . . .
C42 C 0.35805(9) 0.37613(8) 0.41041(11) 0.0403(5) Uani 1 1 d . . . . .
H42A H 0.345569 0.371122 0.363459 0.060 Uiso 1 1 calc GR . . . .
H42B H 0.327979 0.393753 0.423895 0.060 Uiso 1 1 calc GR . . . .
H42C H 0.365062 0.344023 0.432216 0.060 Uiso 1 1 calc GR . . . .
C43 C 0.43632(11) 0.41110(10) 0.50113(10) 0.0489(6) Uani 1 1 d . . . . .
H43A H 0.443357 0.378148 0.520569 0.073 Uiso 1 1 calc GR . . . .
H43B H 0.408231 0.428510 0.518215 0.073 Uiso 1 1 calc GR . . . .
H43C H 0.472458 0.429751 0.511677 0.073 Uiso 1 1 calc GR . . . .
C44 C 0.55016(8) 0.43764(8) 0.10780(10) 0.0353(5) Uani 1 1 d . . . . .
C45 C 0.51523(10) 0.48446(9) 0.09425(15) 0.0574(7) Uani 1 1 d . . . . .
H45A H 0.477620 0.477496 0.063749 0.086 Uiso 1 1 calc GR . . . .
H45B H 0.535519 0.509078 0.075479 0.086 Uiso 1 1 calc GR . . . .
H45C H 0.509822 0.497269 0.134714 0.086 Uiso 1 1 calc GR . . . .
C46 C 0.60872(9) 0.44698(11) 0.15500(13) 0.0570(7) Uani 1 1 d . . . . .
H46A H 0.603879 0.463406 0.193692 0.085 Uiso 1 1 calc GR . . . .
H46B H 0.631444 0.468118 0.134530 0.085 Uiso 1 1 calc GR . . . .
H46C H 0.628689 0.415462 0.167282 0.085 Uiso 1 1 calc GR . . . .
C47 C 0.55743(12) 0.41469(12) 0.04647(13) 0.0641(8) Uani 1 1 d . . . . .
H47A H 0.580035 0.384264 0.057199 0.096 Uiso 1 1 calc GR . . . .
H47B H 0.577461 0.437945 0.025420 0.096 Uiso 1 1 calc GR . . . .
H47C H 0.519517 0.406991 0.017091 0.096 Uiso 1 1 calc GR . . . .
C48 C 0.37524(8) 0.37849(7) -0.00247(9) 0.0289(4) Uani 1 1 d . . . . .
C49 C 0.34582(10) 0.42828(9) -0.00789(13) 0.0554(7) Uani 1 1 d . . . . .
H49A H 0.340616 0.437423 0.034146 0.083 Uiso 1 1 calc GR . . . .
H49B H 0.308183 0.426448 -0.040178 0.083 Uiso 1 1 calc GR . . . .
H49C H 0.369598 0.453196 -0.021155 0.083 Uiso 1 1 calc GR . . . .
C50 C 0.38618(12) 0.36625(12) -0.06631(11) 0.0635(8) Uani 1 1 d . . . . .
H50A H 0.410667 0.391781 -0.077091 0.095 Uiso 1 1 calc GR . . . .
H50B H 0.349472 0.364834 -0.100219 0.095 Uiso 1 1 calc GR . . . .
H50C H 0.405524 0.334167 -0.063106 0.095 Uiso 1 1 calc GR . . . .
C51 C 0.34046(13) 0.34029(12) 0.01942(14) 0.0796(11) Uani 1 1 d . . . . .
H51A H 0.361182 0.308774 0.025527 0.119 Uiso 1 1 calc GR . . . .
H51B H 0.303337 0.336358 -0.013307 0.119 Uiso 1 1 calc GR . . . .
H51C H 0.334006 0.350651 0.060438 0.119 Uiso 1 1 calc GR . . . .
C52 C 0.5014(2) 0.2848(2) 0.1515(3) 0.0291(10) Uani 0.640(4) 1 d . . P A 1
C53 C 0.50640(19) 0.27782(16) 0.0831(2) 0.0476(10) Uani 0.640(4) 1 d . . P A 1
H53A H 0.468215 0.271284 0.053598 0.071 Uiso 0.640(4) 1 calc GR . P A 1
H53B H 0.531888 0.249848 0.082390 0.071 Uiso 0.640(4) 1 calc GR . P A 1
H53C H 0.522323 0.307837 0.069400 0.071 Uiso 0.640(4) 1 calc GR . P A 1
C54 C 0.47411(19) 0.24055(15) 0.1732(3) 0.0450(12) Uani 0.640(4) 1 d . . P A 1
H54A H 0.466817 0.247736 0.214847 0.068 Uiso 0.640(4) 1 calc GR . P A 1
H54B H 0.500087 0.212163 0.178076 0.068 Uiso 0.640(4) 1 calc GR . P A 1
H54C H 0.437659 0.232918 0.140949 0.068 Uiso 0.640(4) 1 calc GR . P A 1
C55 C 0.55938(12) 0.29696(12) 0.19833(17) 0.0353(8) Uani 0.640(4) 1 d . . P A 1
H55A H 0.576529 0.325027 0.181745 0.053 Uiso 0.640(4) 1 calc GR . P A 1
H55B H 0.584840 0.268237 0.202891 0.053 Uiso 0.640(4) 1 calc GR . P A 1
H55C H 0.554248 0.305461 0.240602 0.053 Uiso 0.640(4) 1 calc GR . P A 1
C104 C 0.4966(3) 0.2487(3) 0.2019(3) 0.0375(17) Uani 0.360(4) 1 d . . P A 2
H10D H 0.523829 0.268317 0.235032 0.056 Uiso 0.360(4) 1 calc GR . P A 2
H10E H 0.513485 0.216280 0.198350 0.056 Uiso 0.360(4) 1 calc GR . P A 2
H10F H 0.460860 0.244390 0.214150 0.056 Uiso 0.360(4) 1 calc GR . P A 2
C105 C 0.4838(4) 0.2751(4) 0.1374(5) 0.0254(16) Uani 0.360(4) 1 d . . P A 2
C106 C 0.5371(3) 0.2872(3) 0.1176(4) 0.0453(19) Uani 0.360(4) 1 d . . P A 2
H10G H 0.526744 0.307702 0.078474 0.068 Uiso 0.360(4) 1 calc GR . P A 2
H10H H 0.555078 0.256563 0.108697 0.068 Uiso 0.360(4) 1 calc GR . P A 2
H10I H 0.564281 0.305248 0.152549 0.068 Uiso 0.360(4) 1 calc GR . P A 2
C107 C 0.4403(3) 0.2466(2) 0.0846(3) 0.0359(15) Uani 0.360(4) 1 d . . P A 2
H10J H 0.404432 0.242667 0.096792 0.054 Uiso 0.360(4) 1 calc GR . P A 2
H10K H 0.455911 0.213976 0.079319 0.054 Uiso 0.360(4) 1 calc GR . P A 2
H10L H 0.432450 0.264811 0.043705 0.054 Uiso 0.360(4) 1 calc GR . P A 2
C1A C 0.74451(12) 0.38115(6) 0.48987(13) 0.0610(11) Uani 0.801(3) 1 d . U P B -2
H1AA H 0.710606 0.364070 0.462692 0.091 Uiso 0.801(3) 1 calc GR . P B -2
H1AB H 0.744895 0.378449 0.535373 0.091 Uiso 0.801(3) 1 calc GR . P B -2
H1AC H 0.779440 0.366019 0.483897 0.091 Uiso 0.801(3) 1 calc GR . P B -2
C2A C 0.74233(7) 0.43482(6) 0.47086(8) 0.0348(6) Uani 0.801(3) 1 d G U P B -2
C3A C 0.73094(10) 0.47163(7) 0.51139(8) 0.0466(9) Uani 0.801(3) 1 d G U P B -2
H3A H 0.725410 0.462629 0.551870 0.056 Uiso 0.801(3) 1 calc R . P B -2
C4A C 0.72759(11) 0.52129(7) 0.49325(12) 0.0614(11) Uani 0.801(3) 1 d G U P B -2
H4A H 0.719768 0.545719 0.521303 0.074 Uiso 0.801(3) 1 calc R . P B -2
C5A C 0.73572(9) 0.53511(6) 0.43396(13) 0.0609(10) Uani 0.801(3) 1 d G U P B -2
H5A H 0.733405 0.568868 0.421483 0.073 Uiso 0.801(3) 1 calc R . P B -2
C6A C 0.74729(10) 0.49889(8) 0.39316(10) 0.0576(10) Uani 0.801(3) 1 d G U P B -2
H6A H 0.752930 0.508014 0.352773 0.069 Uiso 0.801(3) 1 calc R . P B -2
C7A C 0.75059(10) 0.44931(7) 0.41159(8) 0.0446(8) Uani 0.801(3) 1 d G U P B -2
H7A H 0.758565 0.424979 0.383503 0.054 Uiso 0.801(3) 1 calc R . P B -2
C1 C 0.7480(5) 0.5187(4) 0.3817(5) 0.098(7) Uani 0.199(3) 1 d . U P B -1
H1A H 0.787723 0.530027 0.388199 0.146 Uiso 0.199(3) 1 calc GR . P B -1
H1B H 0.723563 0.547003 0.384537 0.146 Uiso 0.199(3) 1 calc GR . P B -1
H1C H 0.734023 0.503423 0.338917 0.146 Uiso 0.199(3) 1 calc GR . P B -1
C2 C 0.7462(3) 0.4815(3) 0.4331(3) 0.034(2) Uani 0.199(3) 1 d G U P B -1
C3 C 0.7354(3) 0.4962(2) 0.4910(4) 0.043(3) Uani 0.199(3) 1 d G U P B -1
H3 H 0.730031 0.530268 0.498358 0.052 Uiso 0.199(3) 1 calc R . P B -1
C4 C 0.7323(4) 0.4617(3) 0.5381(3) 0.042(3) Uani 0.199(3) 1 d G U P B -1
H4 H 0.724888 0.472354 0.577025 0.050 Uiso 0.199(3) 1 calc R . P B -1
C5 C 0.7401(3) 0.4115(3) 0.5281(3) 0.047(3) Uani 0.199(3) 1 d G U P B -1
H5 H 0.738009 0.387967 0.560023 0.056 Uiso 0.199(3) 1 calc R . P B -1
C6 C 0.7511(4) 0.3963(2) 0.4708(4) 0.039(3) Uani 0.199(3) 1 d G U P B -1
H6 H 0.756571 0.362267 0.463633 0.047 Uiso 0.199(3) 1 calc R . P B -1
C7 C 0.7541(4) 0.4310(3) 0.4238(3) 0.050(3) Uani 0.199(3) 1 d G U P B -1
H7 H 0.761717 0.420287 0.385039 0.060 Uiso 0.199(3) 1 calc R . P B -1
Ni1 Ni 0.93297(2) 0.44686(2) 0.20029(2) 0.01299(4) Uani 1 1 d . . . C 2
Ni2 Ni 0.91107(2) 0.34577(2) 0.24122(2) 0.01481(4) Uani 1 1 d . . . C 2
Si5 Si 0.82086(2) 0.24913(2) 0.21159(2) 0.01781(9) Uani 1 1 d . . . C 2
Si6 Si 0.95424(2) 0.37266(2) 0.12013(2) 0.01520(8) Uani 1 1 d . . . C 2
Si9 Si 0.99414(2) 0.39073(2) 0.34090(2) 0.01587(8) Uani 1 1 d . . . C 2
Si10 Si 0.88413(2) 0.53826(2) 0.18309(2) 0.01523(8) Uani 1 1 d . . . C 2
O1 O 0.90676(4) 0.37944(4) 0.15918(5) 0.0149(2) Uani 1 1 d . . . C 2
O2 O 0.99741(4) 0.41812(4) 0.15577(5) 0.0161(2) Uani 1 1 d . . . C 2
O3 O 0.98917(5) 0.32118(4) 0.13350(6) 0.0232(3) Uani 1 1 d . . . C 2
O4 O 0.93174(5) 0.37917(4) 0.04293(5) 0.0198(2) Uani 1 1 d . . . C 2
O5 O 0.85796(5) 0.29724(4) 0.23531(6) 0.0217(2) Uani 1 1 d . . . C 2
O6 O 0.79071(5) 0.24505(4) 0.13377(6) 0.0217(2) Uani 1 1 d . . . C 2
O7 O 0.76798(5) 0.24423(4) 0.24470(6) 0.0230(2) Uani 1 1 d . . . C 2
O8 O 0.86403(5) 0.20179(4) 0.22913(6) 0.0242(3) Uani 1 1 d . . . C 2
O9 O 0.98803(5) 0.33201(4) 0.31672(6) 0.0204(2) Uani 1 1 d . . . C 2
O10 O 0.94223(4) 0.41106(4) 0.28244(5) 0.0163(2) Uani 1 1 d . . . C 2
O11 O 0.98592(5) 0.39794(5) 0.41205(5) 0.0227(3) Uani 1 1 d . . . C 2
O12 O 1.05806(5) 0.40986(4) 0.34485(6) 0.0213(2) Uani 1 1 d . . . C 2
O13 O 0.84935(4) 0.48703(4) 0.19212(5) 0.0170(2) Uani 1 1 d . . . C 2
O14 O 0.94643(5) 0.51507(4) 0.19365(6) 0.0181(2) Uani 1 1 d . . . C 2
O15 O 0.85150(5) 0.55930(4) 0.11156(5) 0.0201(2) Uani 1 1 d . . . C 2
O16 O 0.87867(5) 0.58172(4) 0.23292(5) 0.0189(2) Uani 1 1 d . . . C 2
C56 C 0.85688(8) 0.15100(6) 0.20902(9) 0.0264(4) Uani 1 1 d . . . C 2
C57 C 0.79554(9) 0.13330(7) 0.20185(12) 0.0387(5) Uani 1 1 d . . . C 2
H57A H 0.786275 0.137699 0.242983 0.058 Uiso 1 1 calc GR . . C 2
H57B H 0.792352 0.098278 0.189914 0.058 Uiso 1 1 calc GR . . C 2
H57C H 0.768625 0.152570 0.168052 0.058 Uiso 1 1 calc GR . . C 2
C58 C 0.89946(10) 0.12223(8) 0.26174(11) 0.0416(5) Uani 1 1 d . . . C 2
H58A H 0.938295 0.135334 0.267361 0.062 Uiso 1 1 calc GR . . C 2
H58B H 0.898446 0.087315 0.249487 0.062 Uiso 1 1 calc GR . . C 2
H58C H 0.889157 0.125455 0.302442 0.062 Uiso 1 1 calc GR . . C 2
C59 C 0.87191(9) 0.14627(7) 0.14518(10) 0.0334(4) Uani 1 1 d . . . C 2
H59A H 0.844974 0.166038 0.112008 0.050 Uiso 1 1 calc GR . . C 2
H59B H 0.869198 0.111560 0.131772 0.050 Uiso 1 1 calc GR . . C 2
H59C H 0.911219 0.158171 0.150663 0.050 Uiso 1 1 calc GR . . C 2
C60 C 0.76620(8) 0.25666(7) 0.30913(9) 0.0276(4) Uani 1 1 d . . . C 2
C61 C 0.75511(9) 0.31170(8) 0.31150(11) 0.0365(5) Uani 1 1 d . . . C 2
H61A H 0.786244 0.329973 0.300960 0.055 Uiso 1 1 calc GR . . C 2
H61B H 0.753549 0.320780 0.355036 0.055 Uiso 1 1 calc GR . . C 2
H61C H 0.718385 0.319876 0.280052 0.055 Uiso 1 1 calc GR . . C 2
C62 C 0.71652(10) 0.22752(9) 0.32111(11) 0.0459(6) Uani 1 1 d . . . C 2
H62A H 0.680824 0.236063 0.288121 0.069 Uiso 1 1 calc GR . . C 2
H62B H 0.712672 0.235614 0.364061 0.069 Uiso 1 1 calc GR . . C 2
H62C H 0.724026 0.192096 0.318868 0.069 Uiso 1 1 calc GR . . C 2
C63 C 0.82229(9) 0.24138(8) 0.35829(10) 0.0373(5) Uani 1 1 d . . . C 2
H63A H 0.828468 0.205891 0.354333 0.056 Uiso 1 1 calc GR . . C 2
H63B H 0.820014 0.248712 0.402074 0.056 Uiso 1 1 calc GR . . C 2
H63C H 0.854397 0.259736 0.350026 0.056 Uiso 1 1 calc GR . . C 2
C64 C 0.74271(7) 0.27098(6) 0.09211(8) 0.0244(4) Uani 1 1 d . . . C 2
C65 C 0.74887(10) 0.26524(8) 0.02416(9) 0.0380(5) Uani 1 1 d . . . C 2
H65A H 0.785055 0.280385 0.022001 0.057 Uiso 1 1 calc GR . . C 2
H65B H 0.716519 0.281555 -0.006805 0.057 Uiso 1 1 calc GR . . C 2
H65C H 0.749026 0.230067 0.013481 0.057 Uiso 1 1 calc GR . . C 2
C66 C 0.74507(9) 0.32520(7) 0.11064(10) 0.0341(4) Uani 1 1 d . . . C 2
H66A H 0.739472 0.328539 0.153787 0.051 Uiso 1 1 calc GR . . C 2
H66B H 0.714625 0.343197 0.079130 0.051 Uiso 1 1 calc GR . . C 2
H66C H 0.782635 0.338862 0.110954 0.051 Uiso 1 1 calc GR . . C 2
C67 C 0.68711(8) 0.24726(9) 0.09712(11) 0.0411(5) Uani 1 1 d . . . C 2
H67A H 0.686568 0.212369 0.084892 0.062 Uiso 1 1 calc GR . . C 2
H67B H 0.654175 0.264253 0.067984 0.062 Uiso 1 1 calc GR . . C 2
H67C H 0.684804 0.249901 0.141718 0.062 Uiso 1 1 calc GR . . C 2
C68 C 0.78834(7) 0.47699(6) 0.18203(8) 0.0203(3) Uani 1 1 d . . . C 2
C69 C 0.76304(7) 0.46239(7) 0.11182(9) 0.0272(4) Uani 1 1 d . . . C 2
H69A H 0.766509 0.490077 0.083843 0.041 Uiso 1 1 calc GR . . C 2
H69B H 0.722343 0.453874 0.104261 0.041 Uiso 1 1 calc GR . . C 2
H69C H 0.783914 0.433786 0.101975 0.041 Uiso 1 1 calc GR . . C 2
C70 C 0.75881(7) 0.52298(7) 0.19837(10) 0.0285(4) Uani 1 1 d . . . C 2
H70A H 0.777133 0.532608 0.243316 0.043 Uiso 1 1 calc GR . . C 2
H70B H 0.718020 0.515872 0.192868 0.043 Uiso 1 1 calc GR . . C 2
H70C H 0.762300 0.550003 0.169434 0.043 Uiso 1 1 calc GR . . C 2
C71 C 0.78541(8) 0.43489(7) 0.22759(9) 0.0285(4) Uani 1 1 d . . . C 2
H71A H 0.804745 0.405789 0.216438 0.043 Uiso 1 1 calc GR . . C 2
H71B H 0.745057 0.426911 0.223493 0.043 Uiso 1 1 calc GR . . C 2
H71C H 0.804540 0.444782 0.272225 0.043 Uiso 1 1 calc GR . . C 2
C72 C 0.86365(8) 0.60286(6) 0.07919(9) 0.0263(4) Uani 1 1 d . . . C 2
C73 C 0.84076(11) 0.64795(7) 0.10641(10) 0.0436(6) Uani 1 1 d . . . C 2
H73A H 0.799669 0.643492 0.102062 0.065 Uiso 1 1 calc GR . . C 2
H73B H 0.846220 0.677458 0.082450 0.065 Uiso 1 1 calc GR . . C 2
H73C H 0.861662 0.651888 0.152221 0.065 Uiso 1 1 calc GR . . C 2
C74 C 0.83121(9) 0.59579(7) 0.00823(9) 0.0328(4) Uani 1 1 d . . . C 2
H74A H 0.843965 0.565149 -0.007688 0.049 Uiso 1 1 calc GR . . C 2
H74B H 0.838952 0.623776 -0.016950 0.049 Uiso 1 1 calc GR . . C 2
H74C H 0.789828 0.593881 0.003622 0.049 Uiso 1 1 calc GR . . C 2
C75 C 0.92801(9) 0.60706(8) 0.08790(11) 0.0413(5) Uani 1 1 d . . . C 2
H75A H 0.948031 0.611570 0.133872 0.062 Uiso 1 1 calc GR . . C 2
H75B H 0.935617 0.635454 0.063306 0.062 Uiso 1 1 calc GR . . C 2
H75C H 0.941868 0.576851 0.072150 0.062 Uiso 1 1 calc GR . . C 2
C76 C 0.91080(7) 0.58800(6) 0.29981(8) 0.0204(3) Uani 1 1 d . . . C 2
C77 C 0.97144(7) 0.60444(7) 0.30219(9) 0.0273(4) Uani 1 1 d . . . C 2
H77A H 0.990152 0.578787 0.283137 0.041 Uiso 1 1 calc GR . . C 2
H77B H 0.993621 0.609940 0.347278 0.041 Uiso 1 1 calc GR . . C 2
H77C H 0.969627 0.635196 0.277706 0.041 Uiso 1 1 calc GR . . C 2
C78 C 0.87959(8) 0.62802(7) 0.32610(9) 0.0311(4) Uani 1 1 d . . . C 2
H78A H 0.879516 0.658684 0.301904 0.047 Uiso 1 1 calc GR . . C 2
H78B H 0.899255 0.633581 0.371953 0.047 Uiso 1 1 calc GR . . C 2
H78C H 0.839848 0.617625 0.321417 0.047 Uiso 1 1 calc GR . . C 2
C79 C 0.91136(8) 0.54041(7) 0.33695(9) 0.0260(4) Uani 1 1 d . . . C 2
H79A H 0.871742 0.530535 0.333923 0.039 Uiso 1 1 calc GR . . C 2
H79B H 0.932570 0.545483 0.382459 0.039 Uiso 1 1 calc GR . . C 2
H79C H 0.930126 0.514427 0.318508 0.039 Uiso 1 1 calc GR . . C 2
C80 C 1.05508(7) 0.43264(6) 0.15291(8) 0.0212(3) Uani 1 1 d . . . C 2
C81 C 1.05633(9) 0.43401(9) 0.08275(10) 0.0376(5) Uani 1 1 d . . . C 2
H81A H 1.048941 0.400840 0.064066 0.056 Uiso 1 1 calc GR . . C 2
H81B H 1.094216 0.445339 0.080652 0.056 Uiso 1 1 calc GR . . C 2
H81C H 1.026646 0.456750 0.058301 0.056 Uiso 1 1 calc GR . . C 2
C82 C 1.09764(7) 0.39533(7) 0.19191(10) 0.0314(4) Uani 1 1 d . . . C 2
H82A H 1.093029 0.392901 0.235594 0.047 Uiso 1 1 calc GR . . C 2
H82B H 1.136927 0.405999 0.194585 0.047 Uiso 1 1 calc GR . . C 2
H82C H 1.090468 0.362986 0.170746 0.047 Uiso 1 1 calc GR . . C 2
C83 C 1.06562(7) 0.48371(7) 0.18272(9) 0.0264(4) Uani 1 1 d . . . C 2
H83A H 1.038127 0.507057 0.155907 0.040 Uiso 1 1 calc GR . . C 2
H83B H 1.104920 0.494211 0.185188 0.040 Uiso 1 1 calc GR . . C 2
H83C H 1.060628 0.482876 0.226324 0.040 Uiso 1 1 calc GR . . C 2
C84 C 0.98492(9) 0.27734(7) 0.09362(9) 0.0328(4) Uani 1 1 d . . . C 2
C85 C 1.01196(12) 0.28815(9) 0.03947(12) 0.0532(7) Uani 1 1 d . . . C 2
H85A H 0.990183 0.314343 0.011756 0.080 Uiso 1 1 calc GR . . C 2
H85B H 1.011291 0.258211 0.013698 0.080 Uiso 1 1 calc GR . . C 2
H85C H 1.051860 0.298887 0.057966 0.080 Uiso 1 1 calc GR . . C 2
C86 C 1.01915(12) 0.23772(8) 0.13797(12) 0.0557(7) Uani 1 1 d . . . C 2
H86A H 1.058935 0.248902 0.156015 0.084 Uiso 1 1 calc GR . . C 2
H86B H 1.018790 0.207258 0.113282 0.084 Uiso 1 1 calc GR . . C 2
H86C H 1.001810 0.231429 0.173229 0.084 Uiso 1 1 calc GR . . C 2
C87 C 0.92239(10) 0.26213(7) 0.06788(12) 0.0457(6) Uani 1 1 d . . . C 2
H87A H 0.905537 0.258378 0.104015 0.068 Uiso 1 1 calc GR . . C 2
H87B H 0.919971 0.230653 0.044803 0.068 Uiso 1 1 calc GR . . C 2
H87C H 0.901246 0.287524 0.038172 0.068 Uiso 1 1 calc GR . . C 2
C88 C 0.89018(7) 0.40954(6) -0.00213(8) 0.0212(3) Uani 1 1 d . . . C 2
C89 C 0.91222(10) 0.41356(8) -0.06149(9) 0.0382(5) Uani 1 1 d . . . C 2
H89A H 0.949876 0.429865 -0.049636 0.057 Uiso 1 1 calc GR . . C 2
H89B H 0.885049 0.432963 -0.094872 0.057 Uiso 1 1 calc GR . . C 2
H89C H 0.915951 0.380433 -0.078205 0.057 Uiso 1 1 calc GR . . C 2
C90 C 0.83261(8) 0.38347(8) -0.01825(10) 0.0352(5) Uani 1 1 d . . . C 2
H90A H 0.836000 0.351105 -0.037209 0.053 Uiso 1 1 calc GR . . C 2
H90B H 0.803831 0.403341 -0.049298 0.053 Uiso 1 1 calc GR . . C 2
H90C H 0.820711 0.379099 0.021314 0.053 Uiso 1 1 calc GR . . C 2
C91 C 0.88585(8) 0.46004(7) 0.02653(9) 0.0291(4) Uani 1 1 d . . . C 2
H91A H 0.872272 0.456439 0.065106 0.044 Uiso 1 1 calc GR . . C 2
H91B H 0.858660 0.480497 -0.005465 0.044 Uiso 1 1 calc GR . . C 2
H91C H 0.923801 0.475817 0.038482 0.044 Uiso 1 1 calc GR . . C 2
C92 C 1.09683(7) 0.44478(7) 0.38710(8) 0.0249(4) Uani 1 1 d . . . C 2
C93 C 1.14782(8) 0.45012(9) 0.35951(10) 0.0384(5) Uani 1 1 d . . . C 2
H93A H 1.164175 0.417473 0.356067 0.058 Uiso 1 1 calc GR . . C 2
H93B H 1.177136 0.471076 0.388161 0.058 Uiso 1 1 calc GR . . C 2
H93C H 1.135038 0.465273 0.316518 0.058 Uiso 1 1 calc GR . . C 2
C94 C 1.11700(9) 0.42446(9) 0.45550(9) 0.0412(5) Uani 1 1 d . . . C 2
H94A H 1.083714 0.419315 0.472194 0.062 Uiso 1 1 calc GR . . C 2
H94B H 1.143490 0.448015 0.483274 0.062 Uiso 1 1 calc GR . . C 2
H94C H 1.136819 0.392943 0.455177 0.062 Uiso 1 1 calc GR . . C 2
C95 C 1.06601(9) 0.49365(8) 0.38528(12) 0.0414(5) Uani 1 1 d . . . C 2
H95A H 1.049829 0.504020 0.340221 0.062 Uiso 1 1 calc GR . . C 2
H95B H 1.093330 0.518643 0.408547 0.062 Uiso 1 1 calc GR . . C 2
H95C H 1.034936 0.489919 0.405890 0.062 Uiso 1 1 calc GR . . C 2
C96 C 1.02675(7) 0.28950(6) 0.33732(9) 0.0256(4) Uani 1 1 d . . . C 2
C97 C 1.05297(9) 0.29136(8) 0.40969(10) 0.0385(5) Uani 1 1 d . . . C 2
H97A H 1.076063 0.321455 0.421187 0.058 Uiso 1 1 calc GR . . C 2
H97B H 1.077589 0.262389 0.423644 0.058 Uiso 1 1 calc GR . . C 2
H97C H 1.022269 0.291434 0.431221 0.058 Uiso 1 1 calc GR . . C 2
C98 C 1.07308(8) 0.29281(8) 0.30261(10) 0.0349(4) Uani 1 1 d . . . C 2
H98A H 1.055102 0.296081 0.255972 0.052 Uiso 1 1 calc GR . . C 2
H98B H 1.096683 0.262822 0.311049 0.052 Uiso 1 1 calc GR . . C 2
H98C H 1.097434 0.321653 0.318340 0.052 Uiso 1 1 calc GR . . C 2
C99 C 0.98959(9) 0.24424(7) 0.31718(14) 0.0485(6) Uani 1 1 d . . . C 2
H99A H 0.960059 0.243405 0.340348 0.073 Uiso 1 1 calc GR . . C 2
H99B H 1.013554 0.214546 0.327646 0.073 Uiso 1 1 calc GR . . C 2
H99C H 0.971043 0.245390 0.270482 0.073 Uiso 1 1 calc GR . . C 2
C100 C 0.93959(7) 0.39319(7) 0.44143(8) 0.0233(3) Uani 1 1 d . . . C 2
C101 C 0.96819(10) 0.38171(9) 0.51209(10) 0.0433(5) Uani 1 1 d . . . C 2
H10M H 0.988895 0.350282 0.515515 0.065 Uiso 1 1 calc GR . . C 2
H10N H 0.938800 0.379317 0.535333 0.065 Uiso 1 1 calc GR . . C 2
H10O H 0.995350 0.408129 0.531093 0.065 Uiso 1 1 calc GR . . C 2
C102 C 0.89991(10) 0.35119(10) 0.41048(11) 0.0506(7) Uani 1 1 d . . . C 2
H10P H 0.880726 0.359328 0.365208 0.076 Uiso 1 1 calc GR . . C 2
H10Q H 0.870936 0.346233 0.433823 0.076 Uiso 1 1 calc GR . . C 2
H10R H 0.922432 0.320866 0.412402 0.076 Uiso 1 1 calc GR . . C 2
C103 C 0.90840(11) 0.44142(9) 0.43501(13) 0.0535(7) Uani 1 1 d . . . C 2
H10S H 0.890889 0.448705 0.389105 0.080 Uiso 1 1 calc GR . . C 2
H10T H 0.935595 0.467700 0.454446 0.080 Uiso 1 1 calc GR . . C 2
H10U H 0.878269 0.439467 0.457261 0.080 Uiso 1 1 calc GR . . C 2

loop_
_atom_site_aniso_label
_atom_site_aniso_U_11
_atom_site_aniso_U_22
_atom_site_aniso_U_33
_atom_site_aniso_U_23
_atom_site_aniso_U_13
_atom_site_aniso_U_12
Ni3 0.01886(9) 0.01524(10) 0.01706(10) -0.00063(8) 0.00396(8) -0.00420(7)
Ni4 0.01697(9) 0.01494(10) 0.01715(10) -0.00166(8) 0.00698(7) -0.00342(7)
Si7 0.01571(19) 0.0149(2) 0.0176(2) 0.00106(17) 0.00421(16) -0.00188(15)
Si8 0.0172(2) 0.0147(2) 0.0171(2) 0.00092(17) 0.00312(16) -0.00056(16)
Si11 0.0204(2) 0.0166(2) 0.0167(2) 0.00076(17) 0.00258(17) -0.00003(16)
Si12 0.0203(2) 0.0247(2) 0.0193(2) 0.00132(19) 0.01049(18) -0.00160(18)
O17 0.0283(6) 0.0217(6) 0.0298(7) 0.0002(5) 0.0175(5) 0.0036(5)
O18 0.0204(6) 0.0397(8) 0.0268(7) 0.0081(6) 0.0105(5) -0.0040(5)
O19 0.0194(5) 0.0184(6) 0.0184(6) -0.0002(4) 0.0083(4) -0.0033(4)
O20 0.0268(6) 0.0448(8) 0.0182(6) 0.0004(6) 0.0105(5) -0.0021(6)
O21 0.0204(5) 0.0194(6) 0.0215(6) -0.0005(5) 0.0055(5) -0.0048(4)
O22 0.0178(5) 0.0165(6) 0.0245(6) 0.0001(5) 0.0028(5) -0.0004(4)
O23 0.0252(6) 0.0187(6) 0.0203(6) 0.0036(5) 0.0081(5) 0.0025(5)
O24 0.0268(6) 0.0178(6) 0.0199(6) -0.0029(5) 0.0066(5) -0.0010(5)
O25 0.0291(6) 0.0286(7) 0.0170(6) 0.0010(5) 0.0041(5) 0.0047(5)
O26 0.0304(6) 0.0191(6) 0.0284(7) 0.0056(5) 0.0068(5) 0.0060(5)
O27 0.0197(5) 0.0179(6) 0.0163(6) -0.0006(4) 0.0037(4) -0.0033(4)
O28 0.0164(5) 0.0192(6) 0.0253(6) 0.0018(5) 0.0002(5) -0.0030(4)
O29 0.0221(6) 0.0176(6) 0.0288(7) 0.0007(5) 0.0077(5) -0.0049(4)
O30 0.0206(5) 0.0172(6) 0.0239(6) 0.0024(5) 0.0042(5) 0.0009(4)
O31 0.0188(5) 0.0208(6) 0.0201(6) -0.0016(5) 0.0072(4) -0.0029(4)
O32 0.0226(6) 0.0232(6) 0.0181(6) -0.0002(5) 0.0026(5) -0.0004(5)
C8 0.0244(8) 0.0235(8) 0.0192(8) 0.0037(7) 0.0061(6) -0.0043(6)
C9 0.0372(10) 0.0334(10) 0.0241(9) -0.0036(8) 0.0120(8) -0.0100(8)
C10 0.0267(9) 0.0298(10) 0.0331(10) 0.0026(8) 0.0095(8) -0.0064(7)
C11 0.0327(10) 0.0361(11) 0.0296(10) 0.0140(9) 0.0057(8) -0.0008(8)
C12 0.0341(9) 0.0178(8) 0.0207(9) -0.0043(7) 0.0041(7) -0.0005(7)
C13 0.0307(10) 0.0302(10) 0.0405(12) -0.0112(9) -0.0054(9) -0.0001(8)
C14 0.0393(10) 0.0195(9) 0.0356(11) -0.0019(8) 0.0076(8) 0.0053(8)
C15 0.0765(17) 0.0299(11) 0.0278(11) -0.0080(9) 0.0178(11) 0.0002(11)
C16 0.0192(8) 0.0362(10) 0.0228(9) 0.0024(8) 0.0051(7) -0.0092(7)
C17 0.0329(11) 0.0791(18) 0.0280(11) -0.0001(11) 0.0129(9) -0.0197(11)
C18 0.0197(10) 0.0707(18) 0.0795(19) 0.0354(15) 0.0084(11) 0.0013(10)
C19 0.0400(12) 0.0693(17) 0.0495(14) -0.0285(13) 0.0157(11) -0.0328(12)
C20 0.0248(8) 0.0260(9) 0.0181(8) 0.0045(7) 0.0001(7) -0.0059(7)
C21 0.0316(10) 0.0387(11) 0.0262(10) 0.0057(9) -0.0018(8) -0.0155(8)
C22 0.0304(10) 0.0310(10) 0.0353(11) 0.0109(9) -0.0003(8) 0.0024(8)
C23 0.0427(12) 0.0496(13) 0.0208(10) 0.0007(9) 0.0043(8) -0.0076(10)
C24 0.0277(9) 0.0176(8) 0.0274(9) 0.0050(7) 0.0061(7) 0.0028(6)
C25 0.0400(11) 0.0221(9) 0.0360(11) -0.0016(8) 0.0112(9) 0.0046(8)
C26 0.0367(11) 0.0324(11) 0.0365(12) 0.0107(9) 0.0035(9) 0.0097(8)
C27 0.0365(10) 0.0228(9) 0.0469(13) 0.0078(9) 0.0142(9) -0.0027(8)
C28 0.0248(8) 0.0226(8) 0.0245(9) -0.0036(7) 0.0108(7) -0.0038(7)
C29 0.0450(12) 0.0445(13) 0.0429(12) -0.0123(10) 0.0295(10) -0.0182(10)
C30 0.0338(10) 0.0425(12) 0.0213(9) -0.0046(8) 0.0051(8) -0.0039(8)
C31 0.0498(13) 0.0298(11) 0.0447(13) -0.0042(10) 0.0173(10) 0.0099(9)
C32 0.0308(9) 0.0211(9) 0.0396(11) 0.0117(8) 0.0045(8) 0.0045(7)
C33 0.0540(14) 0.0310(12) 0.0683(17) 0.0129(12) 0.0169(12) 0.0200(10)
C34 0.0443(12) 0.0422(13) 0.0380(13) 0.0144(10) -0.0068(10) 0.0077(10)
C35 0.0422(12) 0.0324(12) 0.0601(16) 0.0164(11) 0.0083(11) -0.0061(9)
C36 0.0166(7) 0.0243(9) 0.0364(11) -0.0007(8) -0.0014(7) -0.0042(6)
C37 0.0289(10) 0.0492(13) 0.0375(12) -0.0113(10) -0.0062(9) -0.0096(9)
C38 0.0221(9) 0.0329(11) 0.0507(13) 0.0001(9) 0.0070(8) -0.0002(8)
C39 0.0213(9) 0.0267(10) 0.0656(15) 0.0052(10) 0.0039(9) -0.0065(7)
C40 0.0323(9) 0.0295(10) 0.0212(9) -0.0036(7) 0.0085(7) 0.0021(7)
C41 0.0363(10) 0.0282(10) 0.0383(11) -0.0002(9) 0.0132(9) 0.0039(8)
C42 0.0395(11) 0.0380(12) 0.0485(13) -0.0033(10) 0.0207(10) -0.0058(9)
C43 0.0632(15) 0.0611(16) 0.0225(11) -0.0061(11) 0.0120(10) 0.0072(12)
C44 0.0262(9) 0.0472(12) 0.0372(11) 0.0098(10) 0.0166(8) -0.0083(8)
C45 0.0459(14) 0.0436(14) 0.083(2) 0.0203(14) 0.0181(13) -0.0096(11)
C46 0.0273(11) 0.084(2) 0.0613(16) 0.0111(15) 0.0158(11) -0.0193(12)
C47 0.0596(16) 0.094(2) 0.0559(16) -0.0033(15) 0.0448(14) -0.0212(15)
C48 0.0343(10) 0.0332(10) 0.0178(9) -0.0036(8) 0.0051(7) -0.0051(8)
C49 0.0445(13) 0.0517(15) 0.0581(17) -0.0150(13) -0.0053(12) 0.0073(11)
C50 0.0653(17) 0.098(2) 0.0252(12) -0.0181(14) 0.0094(11) 0.0151(16)
C51 0.0706(19) 0.094(2) 0.0535(17) 0.0317(16) -0.0176(14) -0.0514(17)
C52 0.031(3) 0.022(2) 0.040(3) -0.0091(17) 0.019(2) -0.0010(18)
C53 0.049(2) 0.055(2) 0.046(2) -0.019(2) 0.0240(19) 0.007(2)
C54 0.040(2) 0.0210(17) 0.083(4) 0.002(2) 0.033(2) 0.0054(17)
C55 0.0284(15) 0.0268(16) 0.052(2) -0.0008(14) 0.0130(14) 0.0053(12)
C104 0.040(4) 0.038(4) 0.031(4) 0.005(3) 0.005(3) 0.013(3)
C105 0.024(4) 0.021(4) 0.034(5) -0.004(3) 0.014(3) 0.004(3)
C106 0.046(4) 0.035(3) 0.068(5) 0.000(4) 0.038(4) 0.009(3)
C107 0.046(3) 0.028(3) 0.035(3) -0.007(2) 0.013(3) 0.003(2)
C1A 0.070(3) 0.050(2) 0.057(3) 0.0121(19) 0.008(2) 0.0056(19)
C2A 0.0216(11) 0.0455(16) 0.0334(14) 0.0038(12) 0.0014(10) 0.0013(10)
C3A 0.0301(16) 0.067(2) 0.040(2) -0.0151(18) 0.0051(16) -0.0110(15)
C4A 0.0253(15) 0.058(2) 0.089(3) -0.036(2) -0.0037(16) -0.0025(15)
C5A 0.0341(16) 0.0490(19) 0.082(3) 0.0106(18) -0.0128(16) -0.0035(13)
C6A 0.0376(18) 0.073(2) 0.053(2) 0.0185(19) -0.0015(15) -0.0040(16)
C7A 0.0307(15) 0.060(2) 0.0420(18) 0.0036(17) 0.0082(13) -0.0024(15)
C1 0.105(15) 0.103(14) 0.100(14) 0.052(12) 0.054(12) 0.044(12)
C2 0.013(4) 0.059(6) 0.028(5) 0.003(4) 0.001(4) -0.008(4)
C3 0.022(5) 0.072(8) 0.038(6) -0.020(5) 0.013(5) -0.020(6)
C4 0.017(5) 0.071(7) 0.029(6) -0.013(5) -0.006(5) -0.010(5)
C5 0.031(5) 0.069(6) 0.043(6) 0.007(5) 0.014(5) 0.000(5)
C6 0.034(6) 0.043(7) 0.037(6) 0.013(5) 0.003(5) 0.016(5)
C7 0.044(8) 0.063(6) 0.046(8) 0.001(5) 0.020(6) -0.021(6)
Ni1 0.01542(9) 0.01109(9) 0.01272(9) -0.00017(7) 0.00439(7) -0.00012(7)
Ni2 0.01689(9) 0.01345(9) 0.01346(9) 0.00174(7) 0.00323(7) -0.00198(7)
Si5 0.0205(2) 0.0163(2) 0.0163(2) 0.00106(17) 0.00469(17) -0.00378(16)
Si6 0.0220(2) 0.01204(19) 0.0127(2) -0.00007(16) 0.00673(16) 0.00190(16)
Si9 0.01531(19) 0.0195(2) 0.0119(2) 0.00084(17) 0.00229(15) -0.00152(16)
Si10 0.01734(19) 0.01147(19) 0.0174(2) -0.00090(16) 0.00577(16) 0.00106(15)
O1 0.0207(5) 0.0125(5) 0.0121(5) -0.0003(4) 0.0054(4) -0.0014(4)
O2 0.0165(5) 0.0163(5) 0.0175(5) -0.0008(4) 0.0082(4) -0.0001(4)
O3 0.0352(7) 0.0145(6) 0.0190(6) -0.0011(5) 0.0064(5) 0.0084(5)
O4 0.0288(6) 0.0176(6) 0.0132(5) 0.0012(4) 0.0063(5) 0.0050(5)
O5 0.0229(6) 0.0205(6) 0.0213(6) 0.0007(5) 0.0055(5) -0.0075(5)
O6 0.0262(6) 0.0192(6) 0.0178(6) 0.0016(5) 0.0030(5) -0.0004(5)
O7 0.0241(6) 0.0253(6) 0.0212(6) -0.0045(5) 0.0090(5) -0.0088(5)
O8 0.0265(6) 0.0201(6) 0.0244(6) 0.0017(5) 0.0046(5) -0.0003(5)
O9 0.0187(5) 0.0178(6) 0.0220(6) 0.0015(5) 0.0013(4) 0.0017(4)
O10 0.0177(5) 0.0179(5) 0.0122(5) 0.0005(4) 0.0023(4) -0.0020(4)
O11 0.0216(6) 0.0337(7) 0.0124(5) -0.0007(5) 0.0042(4) -0.0072(5)
O12 0.0173(5) 0.0270(6) 0.0183(6) -0.0024(5) 0.0029(4) -0.0053(5)
O13 0.0155(5) 0.0149(5) 0.0210(6) -0.0001(4) 0.0059(4) -0.0004(4)
O14 0.0185(5) 0.0118(5) 0.0251(6) -0.0006(4) 0.0079(4) -0.0002(4)
O15 0.0266(6) 0.0157(5) 0.0185(6) 0.0008(5) 0.0074(5) 0.0023(4)
O16 0.0228(6) 0.0147(5) 0.0178(6) -0.0030(4) 0.0034(4) 0.0032(4)
C56 0.0334(9) 0.0157(8) 0.0307(10) 0.0039(7) 0.0101(8) 0.0019(7)
C57 0.0442(12) 0.0205(9) 0.0557(14) -0.0010(9) 0.0213(10) -0.0077(8)
C58 0.0560(14) 0.0319(11) 0.0363(12) 0.0129(9) 0.0120(10) 0.0132(10)
C59 0.0410(11) 0.0269(10) 0.0341(11) -0.0003(8) 0.0133(9) 0.0048(8)
C60 0.0331(9) 0.0313(10) 0.0218(9) -0.0076(8) 0.0134(7) -0.0123(8)
C61 0.0372(11) 0.0350(11) 0.0391(12) -0.0138(9) 0.0138(9) -0.0066(9)
C62 0.0533(13) 0.0547(14) 0.0401(12) -0.0164(11) 0.0303(11) -0.0297(11)
C63 0.0507(12) 0.0381(12) 0.0235(10) 0.0022(9) 0.0113(9) -0.0081(9)
C64 0.0282(9) 0.0206(8) 0.0198(9) 0.0008(7) -0.0009(7) -0.0011(7)
C65 0.0566(13) 0.0323(11) 0.0189(9) 0.0006(8) 0.0004(9) 0.0003(9)
C66 0.0433(11) 0.0220(9) 0.0301(10) 0.0002(8) -0.0011(8) 0.0042(8)
C67 0.0291(10) 0.0462(13) 0.0400(12) 0.0053(10) -0.0034(9) -0.0101(9)
C68 0.0152(7) 0.0212(8) 0.0249(9) -0.0031(7) 0.0063(6) -0.0021(6)
C69 0.0228(8) 0.0288(9) 0.0277(10) -0.0058(8) 0.0032(7) -0.0033(7)
C70 0.0193(8) 0.0278(9) 0.0395(11) -0.0086(8) 0.0102(7) 0.0004(7)
C71 0.0235(8) 0.0286(10) 0.0345(10) 0.0017(8) 0.0101(8) -0.0073(7)
C72 0.0448(11) 0.0158(8) 0.0209(9) 0.0037(7) 0.0131(8) 0.0058(7)
C73 0.0859(17) 0.0207(10) 0.0266(11) 0.0040(8) 0.0198(11) 0.0199(10)
C74 0.0513(12) 0.0256(10) 0.0221(9) 0.0036(8) 0.0114(8) 0.0136(8)
C75 0.0493(13) 0.0364(12) 0.0407(12) 0.0112(10) 0.0168(10) -0.0116(10)
C76 0.0224(8) 0.0184(8) 0.0189(8) -0.0046(6) 0.0031(6) 0.0012(6)
C77 0.0257(9) 0.0233(9) 0.0304(10) -0.0049(8) 0.0038(7) -0.0046(7)
C78 0.0351(10) 0.0284(10) 0.0283(10) -0.0120(8) 0.0063(8) 0.0061(8)
C79 0.0296(9) 0.0249(9) 0.0222(9) 0.0004(7) 0.0051(7) -0.0009(7)
C80 0.0171(7) 0.0257(9) 0.0241(9) 0.0006(7) 0.0111(6) -0.0005(6)
C81 0.0325(10) 0.0560(14) 0.0317(11) -0.0021(10) 0.0211(9) -0.0088(9)
C82 0.0207(8) 0.0299(10) 0.0423(12) 0.0012(9) 0.0069(8) 0.0049(7)
C83 0.0191(8) 0.0254(9) 0.0365(10) -0.0013(8) 0.0108(7) -0.0049(7)
C84 0.0552(12) 0.0170(9) 0.0241(10) -0.0044(7) 0.0077(9) 0.0126(8)
C85 0.0819(18) 0.0450(14) 0.0423(14) -0.0070(11) 0.0335(13) 0.0237(13)
C86 0.093(2) 0.0213(10) 0.0396(13) -0.0065(10) -0.0040(13) 0.0266(11)
C87 0.0666(15) 0.0184(10) 0.0436(13) -0.0050(9) 0.0017(11) -0.0030(10)
C88 0.0288(8) 0.0188(8) 0.0150(8) 0.0026(6) 0.0048(6) 0.0031(6)
C89 0.0524(13) 0.0454(13) 0.0196(9) 0.0109(9) 0.0148(9) 0.0145(10)
C90 0.0337(10) 0.0303(10) 0.0356(11) 0.0000(9) -0.0003(8) -0.0029(8)
C91 0.0358(10) 0.0198(9) 0.0287(10) 0.0004(7) 0.0040(8) 0.0051(7)
C92 0.0199(8) 0.0322(10) 0.0192(8) -0.0015(7) -0.0001(6) -0.0091(7)
C93 0.0231(9) 0.0590(14) 0.0317(11) -0.0027(10) 0.0051(8) -0.0166(9)
C94 0.0290(10) 0.0642(15) 0.0231(10) 0.0061(10) -0.0048(8) -0.0158(10)
C95 0.0417(12) 0.0304(11) 0.0497(14) -0.0086(10) 0.0091(10) -0.0077(9)
C96 0.0218(8) 0.0203(8) 0.0321(10) 0.0052(7) 0.0031(7) 0.0048(6)
C97 0.0402(11) 0.0398(12) 0.0342(11) 0.0180(9) 0.0084(9) 0.0136(9)
C98 0.0318(10) 0.0361(11) 0.0379(12) 0.0037(9) 0.0117(9) 0.0114(8)
C99 0.0316(11) 0.0191(10) 0.0876(19) 0.0024(11) 0.0052(11) 0.0036(8)
C100 0.0249(8) 0.0317(9) 0.0147(8) -0.0002(7) 0.0077(6) -0.0059(7)
C101 0.0491(13) 0.0591(15) 0.0216(10) 0.0080(10) 0.0096(9) -0.0087(11)
C102 0.0444(12) 0.0763(18) 0.0382(13) -0.0247(12) 0.0231(10) -0.0329(12)
C103 0.0553(14) 0.0508(15) 0.0664(17) 0.0184(13) 0.0368(13) 0.0132(12)

loop_
_atom_type_symbol
_atom_type_description
_atom_type_scat_dispersion_real
_atom_type_scat_dispersion_imag
_atom_type_scat_source
C C 0.0033 0.0016 'International Tables Vol C Tables 4.2.6.8 and 6.1.1.4'
H H 0.0000 0.0000 'International Tables Vol C Tables 4.2.6.8 and 6.1.1.4'
Ni Ni 0.3393 1.1124 'International Tables Vol C Tables 4.2.6.8 and 6.1.1.4'
O O 0.0106 0.0060 'International Tables Vol C Tables 4.2.6.8 and 6.1.1.4'
Si Si 0.0817 0.0704 'International Tables Vol C Tables 4.2.6.8 and 6.1.1.4'

loop_
_exptl_crystal_face_index_h
_exptl_crystal_face_index_k
_exptl_crystal_face_index_l
_exptl_crystal_face_perp_dist
-32 9 0 0.3762
30 9 -20 0.3077
6 2 27 0.4145
-31 -11 17 0.3020
-12 -15 -22 0.5081
-18 -30 -4 0.4773
5 18 -27 0.3399
18 32 0 0.4160
-13 -28 19 0.4151
16 -33 3 0.3917
-20 23 -11 0.2963
0 -24 -23 0.4726
-9 26 22 0.3437
29 -20 -11 0.3300

loop_
_geom_angle_atom_site_label_1
_geom_angle_atom_site_label_2
_geom_angle_atom_site_label_3
_geom_angle
Si8 Ni3 Ni4 138.367(12)
Si8 Ni3 Si11 135.032(16)
Si11 Ni3 Ni4 68.504(11)
O19 Ni3 Ni4 42.85(3)
O19 Ni3 Si8 117.10(3)
O19 Ni3 Si11 105.28(3)
O19 Ni3 O27 83.38(4)
O19 Ni3 O28 115.68(5)
O22 Ni3 Ni4 162.36(4)
O22 Ni3 Si8 33.21(3)
O22 Ni3 Si11 129.01(4)
O22 Ni3 O19 120.93(5)
O22 Ni3 O27 155.33(5)
O22 Ni3 O28 99.52(5)
O27 Ni3 Ni4 40.71(3)
O27 Ni3 Si8 134.83(3)
O27 Ni3 Si11 34.55(3)
O27 Ni3 O28 70.33(4)
O28 Ni3 Ni4 95.56(3)
O28 Ni3 Si8 123.14(3)
O28 Ni3 Si11 36.44(3)
Si12 Ni4 Ni3 69.871(12)
O17 Ni4 Ni3 98.55(3)
O17 Ni4 Si12 37.11(3)
O19 Ni4 Ni3 41.09(3)
O19 Ni4 Si12 35.37(3)
O19 Ni4 O17 72.01(5)
O27 Ni4 Ni3 43.39(3)
O27 Ni4 Si12 107.08(3)
O27 Ni4 O17 118.91(5)
O27 Ni4 O19 84.29(5)
O29 Ni4 Ni3 147.41(4)
O29 Ni4 Si12 134.11(4)
O29 Ni4 O17 113.23(5)
O29 Ni4 O19 143.11(5)
O29 Ni4 O27 118.71(5)
O29 Si7 O30 107.86(6)
O29 Si7 O31 112.04(6)
O29 Si7 O32 113.82(7)
O30 Si7 O31 111.73(6)
O30 Si7 O32 105.91(6)
O32 Si7 O31 105.37(6)
O21 Si8 Ni3 59.66(4)
O22 Si8 Ni3 40.11(4)
O22 Si8 O21 99.32(6)
O22 Si8 O23 115.60(6)
O22 Si8 O24 116.89(6)
O23 Si8 Ni3 135.07(5)
O23 Si8 O21 113.89(6)
O23 Si8 O24 104.78(6)
O24 Si8 Ni3 119.90(5)
O24 Si8 O21 106.27(6)
O25 Si11 Ni3 119.14(5)
O25 Si11 O26 107.33(7)
O25 Si11 O28 113.21(7)
O26 Si11 Ni3 133.45(5)
O26 Si11 O28 108.78(7)
O27 Si11 Ni3 46.48(4)
O27 Si11 O25 114.53(6)
O27 Si11 O26 116.23(7)
O27 Si11 O28 96.50(6)
O28 Si11 Ni3 51.08(4)
O17 Si12 Ni4 49.82(4)
O18 Si12 Ni4 131.30(5)
O18 Si12 O17 107.94(7)
O19 Si12 Ni4 47.20(4)
O19 Si12 O17 96.29(6)
O19 Si12 O18 116.42(7)
O19 Si12 O20 115.27(7)
O20 Si12 Ni4 120.50(5)
O20 Si12 O17 112.46(7)
O20 Si12 O18 107.90(7)
Si12 O17 Ni4 93.06(5)
C52 O17 Ni4 136.6(3)
C52 O17 Si12 129.5(2)
C105 O17 Ni4 128.6(4)
C105 O17 Si12 136.2(4)
C44 O18 Si12 132.46(12)
Ni3 O19 Ni4 96.06(5)
Si12 O19 Ni3 133.43(7)
Si12 O19 Ni4 97.44(6)
C48 O20 Si12 135.04(11)
C16 O21 Si8 133.43(11)
Si8 O22 Ni3 106.68(6)
C8 O23 Si8 129.58(11)
C12 O24 Si8 128.24(11)
C40 O25 Si11 133.72(11)
C32 O26 Si11 133.65(12)
Ni4 O27 Ni3 95.91(5)
Si11 O27 Ni3 98.97(5)
Si11 O27 Ni4 131.98(7)
Si11 O28 Ni3 92.47(5)
C36 O28 Ni3 136.77(10)
C36 O28 Si11 130.75(11)
Si7 O29 Ni4 159.53(8)
C24 O30 Si7 131.55(11)
C28 O31 Si7 129.94(10)
C20 O32 Si7 132.07(11)
O23 C8 C9 109.38(14)
O23 C8 C10 108.88(14)
O23 C8 C11 106.03(14)
C9 C8 C10 111.52(15)
C9 C8 C11 110.93(15)
C11 C8 C10 109.92(15)
O24 C12 C13 110.27(14)
O24 C12 C14 109.49(14)
O24 C12 C15 105.73(15)
C13 C12 C14 109.78(16)
C15 C12 C13 111.72(17)
C15 C12 C14 109.77(16)
O21 C16 C17 108.89(14)
O21 C16 C18 110.29(15)
O21 C16 C19 105.39(15)
C17 C16 C19 111.11(18)
C18 C16 C17 109.80(19)
C18 C16 C19 111.25(19)
O32 C20 C21 108.48(14)
O32 C20 C22 110.76(14)
O32 C20 C23 105.71(15)
C21 C20 C22 110.16(16)
C21 C20 C23 110.91(16)
C23 C20 C22 110.72(16)
O30 C24 C25 108.97(14)
O30 C24 C26 105.27(15)
O30 C24 C27 111.10(14)
C26 C24 C25 109.59(16)
C27 C24 C25 111.32(16)
C27 C24 C26 110.41(16)
O31 C28 C29 105.81(14)
O31 C28 C30 110.78(14)
O31 C28 C31 109.02(15)
C29 C28 C30 110.01(16)
C31 C28 C29 110.75(17)
C31 C28 C30 110.37(16)
O26 C32 C33 105.58(17)
O26 C32 C34 109.93(16)
O26 C32 C35 109.03(15)
C34 C32 C33 109.77(18)
C35 C32 C33 110.59(19)
C35 C32 C34 111.75(19)
O28 C36 C37 108.95(15)
O28 C36 C38 107.81(14)
O28 C36 C39 106.33(14)
C37 C36 C38 111.96(17)
C37 C36 C39 110.98(17)
C39 C36 C38 110.59(17)
O25 C40 C41 110.75(15)
O25 C40 C42 107.90(15)
O25 C40 C43 105.46(16)
C41 C40 C42 111.39(16)
C43 C40 C41 110.25(17)
C43 C40 C42 110.91(18)
O18 C44 C45 108.61(16)
O18 C44 C46 105.88(17)
O18 C44 C47 109.56(18)
C45 C44 C46 111.0(2)
C45 C44 C47 111.9(2)
C47 C44 C46 109.73(19)
O20 C48 C49 108.31(16)
O20 C48 C50 105.10(17)
O20 C48 C51 110.71(17)
C50 C48 C49 108.9(2)
C51 C48 C49 110.3(2)
C51 C48 C50 113.3(2)
O17 C52 C53 108.4(5)
O17 C52 C54 103.1(4)
O17 C52 C55 110.9(3)
C54 C52 C53 111.3(4)
C54 C52 C55 111.8(5)
C55 C52 C53 111.1(4)
O17 C105 C107 111.0(6)
C104 C105 O17 103.8(7)
C104 C105 C107 111.4(7)
C106 C105 O17 105.5(6)
C106 C105 C104 113.1(8)
C106 C105 C107 111.5(8)
C3A C2A C1A 121.0
C7A C2A C1A 120.9
C7A C2A C3A 118.1
C4A C3A C2A 121.1
C5A C4A C3A 120.1
C4A C5A C6A 119.4
C7A C6A C5A 120.1
C6A C7A C2A 121.1
C3 C2 C1 121.0
C3 C2 C7 118.1
C7 C2 C1 120.9
C4 C3 C2 121.1
C3 C4 C5 120.1
C6 C5 C4 119.4
C5 C6 C7 120.2
C6 C7 C2 121.1
Si6 Ni1 Ni2 66.347(11)
Si10 Ni1 Ni2 140.497(12)
Si10 Ni1 Si6 135.975(15)
O1 Ni1 Ni2 41.21(3)
O1 Ni1 Si6 34.90(3)
O1 Ni1 Si10 132.89(3)
O1 Ni1 O2 70.53(4)
O1 Ni1 O13 103.47(4)
O2 Ni1 Ni2 90.62(3)
O2 Ni1 Si6 36.43(3)
O2 Ni1 Si10 126.78(3)
O2 Ni1 O13 150.33(4)
O10 Ni1 Ni2 42.77(3)
O10 Ni1 Si6 101.91(3)
O10 Ni1 Si10 120.28(3)
O10 Ni1 O1 83.87(4)
O10 Ni1 O2 107.57(4)
O10 Ni1 O13 100.38(4)
O13 Ni1 Ni2 103.66(3)
O13 Ni1 Si6 127.95(3)
O13 Ni1 Si10 37.54(3)
O14 Ni1 Ni2 166.81(4)
O14 Ni1 Si6 126.30(4)
O14 Ni1 Si10 34.72(3)
O14 Ni1 O1 151.34(5)
O14 Ni1 O2 98.92(4)
O14 Ni1 O10 124.74(5)
O14 Ni1 O13 72.14(4)
Si9 Ni2 Ni1 70.993(11)
O1 Ni2 Ni1 43.45(3)
O1 Ni2 Si9 109.62(3)
O1 Ni2 O9 125.51(5)
O1 Ni2 O10 84.74(4)
O5 Ni2 Ni1 145.85(4)
O5 Ni2 Si9 135.70(4)
O5 Ni2 O1 114.48(5)
O5 Ni2 O9 112.11(5)
O5 Ni2 O10 146.15(5)
O9 Ni2 Ni1 101.34(3)
O9 Ni2 Si9 36.82(3)
O10 Ni2 Ni1 41.42(3)
O10 Ni2 Si9 34.83(3)
O10 Ni2 O9 71.36(4)
O5 Si5 O6 115.87(6)
O5 Si5 O7 111.63(7)
O5 Si5 O8 107.67(6)
O6 Si5 O7 105.22(6)
O8 Si5 O6 104.93(6)
O8 Si5 O7 111.37(7)
O1 Si6 Ni1 46.65(4)
O1 Si6 O2 97.07(6)
O1 Si6 O3 114.80(6)
O2 Si6 Ni1 51.70(4)
O3 Si6 Ni1 133.65(5)
O3 Si6 O2 109.16(6)
O4 Si6 Ni1 119.55(4)
O4 Si6 O1 116.24(6)
O4 Si6 O2 112.59(6)
O4 Si6 O3 106.73(6)
O9 Si9 Ni2 50.12(4)
O10 Si9 Ni2 46.11(4)
O10 Si9 O9 95.79(6)
O10 Si9 O11 115.19(6)
O10 Si9 O12 117.37(6)
O11 Si9 Ni2 122.17(4)
O11 Si9 O9 112.89(7)
O11 Si9 O12 106.48(6)
O12 Si9 Ni2 131.17(5)
O12 Si9 O9 108.85(6)
O13 Si10 Ni1 55.97(4)
O14 Si10 Ni1 42.55(4)
O14 Si10 O13 98.33(6)
O14 Si10 O15 117.61(6)
O14 Si10 O16 116.22(6)
O15 Si10 Ni1 121.66(5)
O15 Si10 O13 106.03(6)
O16 Si10 Ni1 133.00(5)
O16 Si10 O13 112.96(6)
O16 Si10 O15 105.33(6)
Ni2 O1 Ni1 95.34(4)
Si6 O1 Ni1 98.45(5)
Si6 O1 Ni2 123.36(6)
Si6 O2 Ni1 91.87(5)
C80 O2 Ni1 136.52(9)
C80 O2 Si6 131.53(10)
C84 O3 Si6 130.85(11)
C88 O4 Si6 136.72(10)
Si5 O5 Ni2 160.64(8)
C64 O6 Si5 131.17(11)
C60 O7 Si5 129.75(10)
C56 O8 Si5 131.86(11)
Si9 O9 Ni2 93.07(5)
C96 O9 Ni2 135.40(10)
C96 O9 Si9 131.20(10)
Ni1 O10 Ni2 95.81(5)
Si9 O10 Ni1 137.56(7)
Si9 O10 Ni2 99.07(6)
C100 O11 Si9 136.56(10)
C92 O12 Si9 133.03(11)
Si10 O13 Ni1 86.49(5)
C68 O13 Ni1 140.34(9)
C68 O13 Si10 131.60(10)
Si10 O14 Ni1 102.73(6)
C72 O15 Si10 129.39(11)
C76 O16 Si10 128.66(10)
O8 C56 C57 111.25(15)
O8 C56 C58 105.46(16)
O8 C56 C59 108.26(15)
C58 C56 C57 110.61(17)
C58 C56 C59 110.37(16)
C59 C56 C57 110.75(17)
O7 C60 C61 108.38(16)
O7 C60 C62 106.33(14)
O7 C60 C63 110.10(15)
C61 C60 C62 110.38(17)
C61 C60 C63 111.97(16)
C62 C60 C63 109.51(17)
O6 C64 C65 105.69(15)
O6 C64 C66 110.14(14)
O6 C64 C67 109.02(15)
C65 C64 C67 110.65(16)
C66 C64 C65 110.21(16)
C66 C64 C67 110.99(17)
O13 C68 C69 107.85(13)
O13 C68 C70 109.53(13)
O13 C68 C71 105.84(13)
C69 C68 C70 111.01(15)
C69 C68 C71 111.68(14)
C71 C68 C70 110.74(15)
O15 C72 C73 108.90(15)
O15 C72 C74 105.35(15)
O15 C72 C75 110.02(15)
C74 C72 C73 110.25(16)
C75 C72 C73 111.30(18)
C75 C72 C74 110.84(16)
O16 C76 C77 108.25(14)
O16 C76 C78 105.73(13)
O16 C76 C79 110.46(13)
C78 C76 C77 110.79(15)
C79 C76 C77 111.44(14)
C79 C76 C78 110.00(15)
O2 C80 C81 109.42(14)
O2 C80 C82 107.74(14)
O2 C80 C83 106.00(12)
C82 C80 C81 111.51(16)
C83 C80 C81 110.52(16)
C83 C80 C82 111.44(15)
O3 C84 C85 108.81(17)
O3 C84 C86 105.67(15)
O3 C84 C87 109.65(16)
C85 C84 C86 110.05(19)
C87 C84 C85 111.91(19)
C87 C84 C86 110.54(19)
O4 C88 C89 105.26(14)
O4 C88 C90 108.18(14)
O4 C88 C91 110.81(13)
C90 C88 C89 110.99(16)
C90 C88 C91 110.46(15)
C91 C88 C89 110.99(16)
O12 C92 C93 105.63(15)
O12 C92 C94 110.25(15)
O12 C92 C95 108.93(14)
C94 C92 C93 109.77(16)
C95 C92 C93 110.79(17)
C95 C92 C94 111.33(18)
O9 C96 C97 109.44(15)
O9 C96 C98 107.59(15)
O9 C96 C99 105.69(14)
C97 C96 C98 110.62(16)
C97 C96 C99 111.56(18)
C99 C96 C98 111.72(18)
O11 C100 C101 105.45(14)
O11 C100 C102 110.45(15)
O11 C100 C103 108.46(15)
C101 C100 C102 109.99(17)
C103 C100 C101 110.38(18)
C103 C100 C102 111.91(19)

loop_
_geom_bond_atom_site_label_1
_geom_bond_atom_site_label_2
_geom_bond_distance
Ni3 Ni4 2.9761(3)
Ni3 Si8 2.7858(5)
Ni3 Si11 2.7997(5)
Ni3 O19 1.9669(11)
Ni3 O22 1.8735(11)
Ni3 O27 2.0552(11)
Ni3 O28 2.1804(11)
Ni4 Si12 2.7507(5)
Ni4 O17 2.1047(11)
Ni4 O19 2.0353(11)
Ni4 O27 1.9514(11)
Ni4 O29 1.8102(11)
Si7 O29 1.5815(12)
Si7 O30 1.6299(12)
Si7 O31 1.6351(12)
Si7 O32 1.6311(12)
Si8 O21 1.6534(12)
Si8 O22 1.5930(12)
Si8 O23 1.6257(12)
Si8 O24 1.6286(12)
Si11 O25 1.6116(13)
Si11 O26 1.6140(13)
Si11 O27 1.6076(12)
Si11 O28 1.6645(12)
Si12 O17 1.6622(13)
Si12 O18 1.6099(13)
Si12 O19 1.6056(12)
Si12 O20 1.6075(13)
O17 C52 1.476(6)
O17 C105 1.521(10)
O18 C44 1.449(2)
O20 C48 1.454(2)
O21 C16 1.4447(19)
O23 C8 1.437(2)
O24 C12 1.445(2)
O25 C40 1.449(2)
O26 C32 1.451(2)
O28 C36 1.4717(19)
O30 C24 1.438(2)
O31 C28 1.438(2)
O32 C20 1.434(2)
C8 C9 1.519(3)
C8 C10 1.523(2)
C8 C11 1.521(3)
C12 C13 1.522(3)
C12 C14 1.523(2)
C12 C15 1.516(3)
C16 C17 1.512(3)
C16 C18 1.509(3)
C16 C19 1.515(3)
C20 C21 1.519(2)
C20 C22 1.522(3)
C20 C23 1.520(3)
C24 C25 1.526(3)
C24 C26 1.523(2)
C24 C27 1.521(3)
C28 C29 1.516(2)
C28 C30 1.527(2)
C28 C31 1.515(3)
C32 C33 1.521(3)
C32 C34 1.516(3)
C32 C35 1.514(3)
C36 C37 1.512(3)
C36 C38 1.522(3)
C36 C39 1.513(3)
C40 C41 1.514(3)
C40 C42 1.517(3)
C40 C43 1.513(3)
C44 C45 1.506(3)
C44 C46 1.516(3)
C44 C47 1.514(3)
C48 C49 1.514(3)
C48 C50 1.508(3)
C48 C51 1.491(3)
C52 C53 1.522(7)
C52 C54 1.505(7)
C52 C55 1.517(6)
C104 C105 1.515(13)
C105 C106 1.505(11)
C105 C107 1.527(9)
C1A C2A 1.5067
C2A C3A 1.4022
C2A C7A 1.4021
C3A C4A 1.3963
C4A C5A 1.3962
C5A C6A 1.3965
C6A C7A 1.3959
C1 C2 1.5075
C2 C3 1.4020
C2 C7 1.4022
C3 C4 1.3961
C4 C5 1.3967
C5 C6 1.3959
C6 C7 1.3967
Ni1 Ni2 2.9687(3)
Ni1 Si6 2.7893(5)
Ni1 Si10 2.7229(5)
Ni1 O1 2.0505(10)
Ni1 O2 2.1903(10)
Ni1 O10 1.9740(11)
Ni1 O13 2.2609(11)
Ni1 O14 1.8877(11)
Ni2 Si9 2.7769(5)
Ni2 O1 1.9645(11)
Ni2 O5 1.8176(11)
Ni2 O9 2.1339(11)
Ni2 O10 2.0265(11)
Si5 O5 1.5835(12)
Si5 O6 1.6330(12)
Si5 O7 1.6360(12)
Si5 O8 1.6299(13)
Si6 O1 1.6136(11)
Si6 O2 1.6572(12)
Si6 O3 1.6139(12)
Si6 O4 1.6073(12)
Si9 O9 1.6665(12)
Si9 O10 1.6060(11)
Si9 O11 1.6110(12)
Si9 O12 1.6114(12)
Si10 O13 1.6621(11)
Si10 O14 1.5901(11)
Si10 O15 1.6243(12)
Si10 O16 1.6226(12)
O2 C80 1.4681(18)
O3 C84 1.452(2)
O4 C88 1.4429(19)
O6 C64 1.436(2)
O7 C60 1.440(2)
O8 C56 1.438(2)
O9 C96 1.4721(19)
O11 C100 1.440(2)
O12 C92 1.457(2)
O13 C68 1.4567(18)
O15 C72 1.442(2)
O16 C76 1.4421(19)
C56 C57 1.526(3)
C56 C58 1.517(3)
C56 C59 1.523(3)
C60 C61 1.518(3)
C60 C62 1.520(3)
C60 C63 1.526(3)
C64 C65 1.520(3)
C64 C66 1.518(3)
C64 C67 1.522(3)
C68 C69 1.516(2)
C68 C70 1.525(2)
C68 C71 1.519(2)
C72 C73 1.524(3)
C72 C74 1.521(3)
C72 C75 1.520(3)
C76 C77 1.521(2)
C76 C78 1.518(2)
C76 C79 1.515(2)
C80 C81 1.520(2)
C80 C82 1.517(2)
C80 C83 1.516(2)
C84 C85 1.517(3)
C84 C86 1.518(3)
C84 C87 1.516(3)
C88 C89 1.521(2)
C88 C90 1.513(3)
C88 C91 1.516(2)
C92 C93 1.519(3)
C92 C94 1.519(3)
C92 C95 1.514(3)
C96 C97 1.510(3)
C96 C98 1.515(3)
C96 C99 1.510(3)
C100 C101 1.517(3)
C100 C102 1.517(3)
C100 C103 1.495(3)

loop_
_exptl_oxdiff_crystal_face_indexfrac_h
_exptl_oxdiff_crystal_face_indexfrac_k
_exptl_oxdiff_crystal_face_indexfrac_l
_exptl_oxdiff_crystal_face_x
_exptl_oxdiff_crystal_face_y
_exptl_oxdiff_crystal_face_z
-32.0028 9.0012 0.0015 0.1264 0.8714 0.4849
30.0021 8.9979 -20.0011 -0.8241 -0.5683 -0.1073
6.0010 2.0042 26.9999 0.4645 -0.0614 -0.8779
-31.0022 -10.9985 17.0011 0.8058 0.5541 0.2318
-12.0013 -15.0048 -21.9998 -0.0883 -0.0034 1.0027
-18.0013 -30.0038 -3.9998 0.5874 -0.0797 0.7927
4.9997 17.9980 -27.0000 -0.9018 0.1330 0.4413
18.0012 32.0035 -0.0002 -0.7032 0.1056 -0.7059
-13.0005 -28.0002 19.0001 0.9790 -0.1247 0.0435
16.0017 -33.0033 2.9988 0.4840 -0.8890 0.0080
-20.0021 23.0011 -10.9988 -0.4418 0.8065 0.4031
-0.0002 -24.0061 -23.0005 -0.0602 -0.4222 0.9141
-9.0006 26.0062 22.0009 0.0844 0.6571 -0.7440
29.0024 -20.0040 -11.0016 -0.1371 -0.9975 0.0021
